data_7131939
loop_
_publ_author_name
'Riesinger, Christoph'
'Erhard, Alexander'
'Scheer, Manfred'

_publ_section_title
;
 Ring Expansion vs. Addition -- Reactivity of a cyclo-P4 Complex Towards
 Pnictogenium Cations
;
_journal_name_full 'Chemical Communications'
_journal_paper_doi 10.1039/D3CC03369D
_journal_year 2023
_chemical_formula_moiety 'C27 H43 As O2 P4 Ta, Al C16 F36 O4'
_chemical_formula_sum 'C46 H45 Al As F37 O6 P4 Ta'
_chemical_formula_weight 1803.55
_space_group_crystal_system triclinic
_space_group_IT_number 2
_space_group_name_Hall '-P 1'
_space_group_name_H-M_alt 'P -1'
_atom_sites_solution_hydrogens geom
_atom_sites_solution_primary dual
_audit_creation_date 2023-03-15
_audit_creation_method
;
Olex2 1.5-alpha
(compiled 2023.03.06 svn.rbb2c1857 for OlexSys, GUI svn.r6748)
;
_audit_update_record
;
2023-07-10 deposited with the CCDC.	2023-07-26 downloaded from the CCDC.
;
_cell_angle_alpha 79.473(2)
_cell_angle_beta 79.942(2)
_cell_angle_gamma 85.7070(10)
_cell_formula_units_Z 2
_cell_length_a 10.4865(2)
_cell_length_b 14.5949(3)
_cell_length_c 21.4991(5)
_cell_measurement_reflns_used 43399
_cell_measurement_temperature 122.98(14)
_cell_measurement_theta_max 66.7530
_cell_measurement_theta_min 4.0260
_cell_volume 3182.19(12)
_computing_cell_refinement 'CrysAlisPro 1.171.41.93a (Rigaku OD, 2020)'
_computing_data_collection 'CrysAlisPro 1.171.41.93a (Rigaku OD, 2020)'
_computing_data_reduction 'CrysAlisPro 1.171.41.93a (Rigaku OD, 2020)'
_computing_molecular_graphics 'Olex2 1.5-alpha (Dolomanov et al., 2009)'
_computing_publication_material 'Olex2 1.5-alpha (Dolomanov et al., 2009)'
_computing_structure_refinement 'SHELXL 2018/3 (Sheldrick, 2015)'
_computing_structure_solution 'SHELXT 2018/2 (Sheldrick, 2018)'
_diffrn_ambient_environment N~2~
_diffrn_ambient_temperature 122.98(14)
_diffrn_detector 'CCD plate'
_diffrn_detector_area_resol_mean 4.2047
_diffrn_detector_type TitanS2
_diffrn_measured_fraction_theta_full 0.995
_diffrn_measured_fraction_theta_max 0.995
_diffrn_measurement_details
;
List of Runs (angles in degrees, time in seconds):

  # Type    Start    End  Width  t~exp~   \w     \q     \k     \f   Frames
#--------------------------------------------------------------------------
  1  \w     12.00  37.00   1.00    1.00    --    0.00-121.00 -49.00   25
  2  \w     35.00  64.00   1.00    1.00    --    0.00-152.00 150.00   29
  3  \w     80.00 105.00   1.00    4.00    --   86.50 152.00-166.00   25
  4  \w     39.00  64.00   1.00    4.00    --   86.50-152.00 150.00   25
  5  \w     94.00 119.00   1.00    4.00    --   86.50 121.00  33.00   25
  6  \w     37.00  62.00   1.00    4.00    --   86.50-121.00 -49.00   25
  7  \w   -123.00 -96.00   1.00    4.00    --  -90.00 152.00-166.00   27
  8  \w   -146.00-121.00   1.00    4.00    --  -90.00-152.00 150.00   25
  9  \w    -79.00 -52.00   1.00    4.00    --  -90.00 121.00  33.00   27
 10  \w   -156.00-131.00   1.00    4.00    --  -90.00-121.00 -49.00   25
 11  \w     40.00  65.00   1.00    1.00    --    0.00 178.00   0.00   25
 12  \w    -42.00  28.00   1.00    1.00    --    0.00 -77.00-120.00   70
 13  \w    -42.00  15.00   1.00    1.00    --    0.00 -77.00 150.00   57
 14  \w    -31.00  20.00   1.00    1.00    --    0.00  77.00  90.00   51
 15  \w    -22.00  16.00   1.00    1.00    --    0.00  77.00   0.00   38
 16  \w    -78.00 -37.00   1.00    4.00    --  -90.00  77.00 120.00   41
 17  \w    -94.00 -47.00   1.00    4.00    --  -90.00  30.00-150.00   47
 18  \w   -171.00-105.00   1.00    4.00    --  -90.00 -94.00  60.00   66
 19  \w   -109.00 -67.00   1.00    4.00    --  -90.00 125.00  90.00   42
 20  \w   -107.00 -28.00   1.00    4.00    --  -90.00 125.00 -60.00   79
 21  \w    -90.00 -23.00   1.00    4.00    --  -90.00 116.00   4.26   67
 22  \w    -40.00 -12.00   1.00    4.00    --  -90.00 101.00 100.44   28
 23  \w   -150.00-103.00   1.00    4.00    --  -90.00 -61.00  60.00   47
 24  \w   -111.00 -81.00   1.00    4.00    --  -90.00 125.00-180.00   30
 25  \w   -103.00 -53.00   1.00    4.00    --  -90.00  77.00-120.00   50
 26  \w   -134.00 -97.00   1.00    4.00    --  -90.00-125.00  60.00   37
 27  \w    -67.00 -25.00   1.00    4.00    --  -90.00  77.00  30.00   42
 28  \w   -136.00 -67.00   1.00    4.00    --  -90.00 -45.00 120.00   69
 29  \w   -159.00-102.00   1.00    4.00    --  -90.00 -61.00 -60.00   57
 30  \w   -159.00-132.00   1.00    4.00    --  -90.00 -45.00-180.00   27
 31  \w    -94.00 -69.00   1.00    4.00    --  -90.00 -45.00-180.00   25
 32  \w   -107.00 -41.00   1.00    4.00    --  -90.00 125.00 150.00   66
 33  \w    -83.00 -38.00   1.00    4.00    --  -90.00 148.00 177.97   45
 34  \w    -90.00 -48.00   1.00    4.00    --  -90.00 101.00 100.44   42
 35  \w   -103.00 -32.00   1.00    4.00    --  -90.00 101.00  66.33   71
 36  \w   -108.00 -71.00   1.00    4.00    --  -90.00 137.00  87.42   37
 37  \w   -114.00 -89.00   1.00    4.00    --  -90.00  45.00  30.00   25
 38  \w   -104.00 -77.00   1.00    4.00    --  -90.00  45.00 120.00   27
 39  \w    -76.00 -43.00   1.00    4.00    --  -90.00  45.00 120.00   33
 40  \w    -91.00 -64.00   1.00    4.00    --  -90.00  47.00 -70.04   27
 41  \w    -90.00 -49.00   1.00    4.00    --  -90.00 125.00-120.00   41
 42  \w    -97.00 -64.00   1.00    4.00    --  -90.00 -65.00 -48.40   33
 43  \w   -121.00 -89.00   1.00    4.00    --  -90.00  77.00  30.00   32
 44  \w   -153.00-124.00   1.00    4.00    --  -90.00 -65.00 -48.40   29
 45  \w   -152.00-125.00   1.00    4.00    --  -90.00 -45.00  90.00   27
 46  \w   -103.00 -78.00   1.00    4.00    --  -90.00  99.00 -12.79   25
 47  \w    -67.00 -40.00   1.00    4.00    --  -90.00  99.00 -12.79   27
 48  \w   -107.00 -59.00   1.00    4.00    --  -90.00 100.00 133.64   48
 49  \w    -46.00 -21.00   1.00    4.00    --  -90.00  47.00 -70.04   25
 50  \w    -77.00 -50.00   1.00    4.00    --  -90.00  15.00 -60.00   27
 51  \w   -145.00-120.00   1.00    4.00    --  -90.00-125.00 -30.00   25
 52  \w   -161.00-123.00   1.00    4.00    --  -90.00-125.00 120.00   38
 53  \w   -170.00-105.00   1.00    4.00    --  -90.00 -94.00-180.00   65
 54  \w   -164.00-105.00   1.00    4.00    --  -90.00 -94.00  30.00   59
 55  \w    -97.00 -70.00   1.00    4.00    --  -90.00 125.00 -30.00   27
 56  \w   -129.00 -97.00   1.00    4.00    --  -90.00 148.00 177.97   32
 57  \w   -150.00 -97.00   1.00    4.00    --  -90.00 -61.00 -30.00   53
 58  \w   -108.00 -83.00   1.00    4.00    --  -90.00 114.00 -52.85   25
 59  \w    -87.00 -62.00   1.00    4.00    --  -90.00  61.00-120.00   25
 60  \w   -108.00 -83.00   1.00    4.00    --  -90.00  61.00  60.00   25
 61  \w   -121.00 -89.00   1.00    4.00    --  -90.00 -45.00   0.00   32
 62  \w   -129.00-104.00   1.00    4.00    --  -90.00 -70.00  10.79   25
 63  \w    -94.00 -45.00   1.00    4.00    --  -90.00  77.00 -90.00   49
 64  \w    -93.00 -68.00   1.00    4.00    --  -90.00  77.00  90.00   25
 65  \w   -125.00 -66.00   1.00    4.00    --  -90.00  15.00-180.00   59
 66  \w    -94.00 -68.00   1.00    4.00    --  -90.00  15.00   0.00   26
 67  \w   -157.00-130.00   1.00    4.00    --  -90.00 -45.00   0.00   27
;
_diffrn_measurement_device 'four-circle diffractometer'
_diffrn_measurement_device_type 'SuperNova, Dualflex, TitanS2'
_diffrn_measurement_method '\w scans'
_diffrn_orient_matrix_type 'CrysAlisPro convention (1999,Acta A55,543-557)'
_diffrn_orient_matrix_UB_11 -0.0136659000
_diffrn_orient_matrix_UB_12 -0.0025844000
_diffrn_orient_matrix_UB_13 0.0728126000
_diffrn_orient_matrix_UB_21 0.1317033000
_diffrn_orient_matrix_UB_22 0.0454001000
_diffrn_orient_matrix_UB_23 -0.0101050000
_diffrn_orient_matrix_UB_31 -0.0690833000
_diffrn_orient_matrix_UB_32 0.0973727000
_diffrn_orient_matrix_UB_33 -0.0074440000
_diffrn_radiation_monochromator mirror
_diffrn_radiation_probe x-ray
_diffrn_radiation_type 'Cu K\a'
_diffrn_radiation_wavelength 1.54184
_diffrn_reflns_av_R_equivalents 0.0361
_diffrn_reflns_av_unetI/netI 0.0227
_diffrn_reflns_Laue_measured_fraction_full 0.995
_diffrn_reflns_Laue_measured_fraction_max 0.995
_diffrn_reflns_limit_h_max 11
_diffrn_reflns_limit_h_min -12
_diffrn_reflns_limit_k_max 17
_diffrn_reflns_limit_k_min -14
_diffrn_reflns_limit_l_max 25
_diffrn_reflns_limit_l_min -25
_diffrn_reflns_number 55899
_diffrn_reflns_point_group_measured_fraction_full 0.995
_diffrn_reflns_point_group_measured_fraction_max 0.995
_diffrn_reflns_theta_full 66.937
_diffrn_reflns_theta_max 66.937
_diffrn_reflns_theta_min 3.426
_diffrn_source 'micro-focus sealed X-ray tube'
_diffrn_source_type 'SuperNova (Cu) X-ray Source'
_exptl_absorpt_coefficient_mu 6.282
_exptl_absorpt_correction_T_max 0.908
_exptl_absorpt_correction_T_min 0.216
_exptl_absorpt_correction_type gaussian
_exptl_absorpt_process_details
;
CrysAlisPro 1.171.41.93a (Rigaku Oxford Diffraction, 2020)
Numerical absorption correction based on gaussian integration over
a multifaceted crystal model
Empirical absorption correction using spherical harmonics,
implemented in SCALE3 ABSPACK scaling algorithm.
;
_exptl_crystal_colour 'clear intense orange'
_exptl_crystal_density_diffrn 1.882
_exptl_crystal_description block
_exptl_crystal_F_000 1762
_exptl_crystal_size_max 0.31
_exptl_crystal_size_mid 0.196
_exptl_crystal_size_min 0.124
_refine_diff_density_max 3.411
_refine_diff_density_min -0.983
_refine_diff_density_rms 0.097
_refine_ls_extinction_method none
_refine_ls_goodness_of_fit_ref 1.064
_refine_ls_hydrogen_treatment constr
_refine_ls_matrix_type full
_refine_ls_number_parameters 1268
_refine_ls_number_reflns 11297
_refine_ls_number_restraints 404
_refine_ls_restrained_S_all 1.056
_refine_ls_R_factor_all 0.0392
_refine_ls_R_factor_gt 0.0389
_refine_ls_shift/su_max 0.002
_refine_ls_shift/su_mean 0.000
_refine_ls_structure_factor_coef Fsqd
_refine_ls_weighting_details 'w=1/[\s^2^(Fo^2^)+(0.0564P)^2^+7.9316P] where P=(Fo^2^+2Fc^2^)/3'
_refine_ls_weighting_scheme calc
_refine_ls_wR_factor_gt 0.1024
_refine_ls_wR_factor_ref 0.1026
_reflns_Friedel_coverage 0.000
_reflns_number_gt 11169
_reflns_number_total 11297
_reflns_threshold_expression 'I > 2\s(I)'
_cod_data_source_file d3cc03369d2.cif
_cod_data_source_block cr888_cua_abs
_cod_database_code 7131939
_shelx_shelxl_version_number 2018/3
_chemical_oxdiff_formula C50H53O6AlF37P4AsTa
_shelx_space_group_comment
;
The symmetry employed for this shelxl refinement is uniquely defined
by the following loop, which should always be used as a source of
symmetry information in preference to the above space-group names.
They are only intended as comments.
;
_shelx_estimated_absorpt_t_max 0.510
_shelx_estimated_absorpt_t_min 0.246
_reflns_odcompleteness_completeness 99.12
_reflns_odcompleteness_iscentric 1
_reflns_odcompleteness_theta 66.97
_olex2_refinement_description
;
1. Restrained distances
 C43-C11
 1.53 with sigma of 0.02
 C49-C9
 1.53 with sigma of 0.02
 C39A-F36A
 1.33 with sigma of 0.02
 F17A-C39A = F7A-C39A
 1.33 with sigma of 0.02
 O3-C11
 2.4 with sigma of 0.04
 F17A-F7A
 2.2 with sigma of 0.04
 F7A-F36A
 2.2 with sigma of 0.04
 F36A-F17A
 2.2 with sigma of 0.04
2. Uiso/Uaniso restraints and constraints
C3 \\sim C33: within 1.7A with sigma of 0.01 and sigma for terminal atoms of
0.02 within 1.7A
C47 \\sim C2: within 1.7A with sigma of 0.01 and sigma for terminal atoms of
0.02 within 1.7A
C11 \\sim C35: within 1.7A with sigma of 0.01 and sigma for terminal atoms of
0.02 within 1.7A
C45 \\sim C37: within 1.7A with sigma of 0.01 and sigma for terminal atoms of
0.02 within 1.7A
F3 \\sim F16: within 1.7A with sigma of 0.01 and sigma for terminal atoms of
0.02 within 1.7A
C43 \\sim C29 \\sim C37 \\sim C45 \\sim C23 \\sim C41 \\sim C11 \\sim C35:
within 1.7A with sigma of 0.01 and sigma for terminal atoms of 0.02 within 1.7A
C47 \\sim C2 \\sim C5 \\sim C25 \\sim C33 \\sim C3 \\sim C9 \\sim C49: within
1.7A with sigma of 0.01 and sigma for terminal atoms of 0.02 within 1.7A
F19 \\sim F32: within 1.7A with sigma of 0.01 and sigma for terminal atoms of
0.02 within 1.7A
F37 \\sim F24 \\sim F42 \\sim F39 \\sim F41 \\sim F48: within 1.7A with sigma
of 0.01 and sigma for terminal atoms of 0.02 within 1.7A
F5 \\sim F44: within 1.7A with sigma of 0.01 and sigma for terminal atoms of
0.02 within 1.7A
F46 \\sim F46A: within 1.7A with sigma of 0.01 and sigma for terminal atoms of
0.02 within 1.7A
C39A \\sim C39: within 1.7A with sigma of 0.01 and sigma for terminal atoms of
0.02 within 1.7A
C19A \\sim C19 \\sim F30A \\sim F30 \\sim F2A \\sim F2 \\sim F40A \\sim F40:
within 1.7A with sigma of 0.01 and sigma for terminal atoms of 0.02 within 1.7A
F56A \\sim F56 \\sim C21A \\sim F35A \\sim C21 \\sim F10 \\sim F35: within 1.7A
with sigma of 0.01 and sigma for terminal atoms of 0.02 within 1.7A
F26A \\sim F26: within 1.7A with sigma of 0.01 and sigma for terminal atoms of
0.02 within 1.7A
3. Others
 Sof(F9)=Sof(F37)=Sof(F19)=Sof(F39)=Sof(F5)=Sof(F41)=Sof(F21)=Sof(F43)=Sof(O3)=
 Sof(F11)=Sof(C43)=Sof(C11)=Sof(C45)=Sof(C23)=1-FVAR(1)
 Sof(F12)=Sof(F24)=Sof(F32)=Sof(F42)=Sof(F44)=Sof(F48)=Sof(F50)=Sof(F15)=
 Sof(O5)=Sof(F31)=Sof(C29)=Sof(C35)=Sof(C37)=Sof(C41)=FVAR(1)
 Sof(F45)=Sof(F23)=Sof(F47)=Sof(F3)=Sof(F49)=Sof(F25)=Sof(F51)=Sof(O7)=
 Sof(F13)=Sof(F53)=Sof(C47)=Sof(C3)=Sof(C49)=Sof(C25)=1-FVAR(2)
 Sof(F1)=Sof(F4)=Sof(F14)=Sof(F16)=Sof(F34)=Sof(F52)=Sof(F54)=Sof(O2)=Sof(F29)=
 Sof(F33)=Sof(C2)=Sof(C33)=Sof(C9)=Sof(C5)=FVAR(2)
 Sof(F6A)=Sof(F28A)=Sof(F20A)=Sof(F18A)=Sof(F46A)=Sof(F22A)=Sof(F26A)=Sof(F8A)=
 Sof(F38A)=1-FVAR(3)
 Sof(F6)=Sof(F8)=Sof(F18)=Sof(F20)=Sof(F22)=Sof(F26)=Sof(F28)=Sof(F38)=
 Sof(F46)=FVAR(3)
 Sof(F30A)=Sof(F36A)=Sof(F40A)=Sof(F56A)=Sof(F7A)=Sof(F2A)=Sof(F17A)=Sof(F35A)=
 Sof(C19A)=Sof(C39A)=Sof(C21A)=1-FVAR(4)
 Sof(F30)=Sof(F36)=Sof(F40)=Sof(F56)=Sof(F7)=Sof(F2)=Sof(F17)=Sof(F35)=
 Sof(C19)=Sof(C39)=Sof(C21)=FVAR(4)
 Fixed X: C2(0.170609)
 Fixed Y: C2(-0.04276)
 Fixed Z: C2(0.81342)
4.a Ternary CH refined with riding coordinates:
 C32(H32), C44(H44)
4.b Secondary CH2 refined with riding coordinates:
 C34(H34A,H34B), C42(H42A,H42B), C36(H36A,H36B), C46(H46A,H46B), C38(H38A,
 H38B), C40(H40A,H40B), C54(H54A,H54B), C48(H48A,H48B), C50(H50A,H50B),
 C52(H52A,H52B)
4.c Aromatic/amide H refined with riding coordinates:
 C4(H4), C6(H6), C10(H10)
4.d Idealised Me refined as rotating group:
 C26(H26A,H26B,H26C), C22(H22A,H22B,H22C), C24(H24A,H24B,H24C), C14(H14A,H14B,
 H14C), C16(H16A,H16B,H16C), C18(H18A,H18B,H18C)
;
_smtbx_masks_special_details
;
A solvent mask was calculated and 48 electrons were 
found in a volume of 224\%A^3^ in 1 void per unit cell. 
This is consistent with the presence of 
0.4[C6H4F2] per Asymmetric Unit 
which account for 46 electrons 
per unit cell.
;
_smtbx_masks_void_probe_radius 1.2
_smtbx_masks_void_truncation_radius 1.2
_olex2_submission_special_instructions 'No special instructions were received'
_oxdiff_exptl_absorpt_empirical_details
;
Empirical correction (ABSPACK) includes:
- Absorption correction using spherical harmonics
- Frame scaling
;
_oxdiff_exptl_absorpt_empirical_full_max 1.731
_oxdiff_exptl_absorpt_empirical_full_min 0.685

loop_
_space_group_symop_operation_xyz
'x, y, z'
'-x, -y, -z'

loop_
_atom_site_label
_atom_site_type_symbol
_atom_site_fract_x
_atom_site_fract_y
_atom_site_fract_z
_atom_site_U_iso_or_equiv
_atom_site_adp_type
_atom_site_occupancy
_atom_site_site_symmetry_order
_atom_site_calc_flag
_atom_site_refinement_flags_posn
_atom_site_refinement_flags_adp
_atom_site_refinement_flags_occupancy
_atom_site_disorder_assembly
_atom_site_disorder_group
Ta1 Ta -0.21947(2) 0.63539(2) 0.69986(2) 0.02683(7) Uani 1 1 d . . . . .
As02 As -0.42237(4) 0.60966(3) 0.89155(2) 0.03667(12) Uani 1 1 d . . . . .
P1 P -0.37903(10) 0.70353(8) 0.78986(5) 0.0352(2) Uani 1 1 d . . . . .
Al1 Al 0.08086(10) 0.14683(7) 0.75946(5) 0.0254(2) Uani 1 1 d . . . . .
P3 P -0.30602(11) 0.80287(7) 0.66230(5) 0.0376(2) Uani 1 1 d . . . . .
P2 P -0.21921(11) 0.79006(8) 0.74817(5) 0.0368(2) Uani 1 1 d . . . . .
P4 P -0.45911(10) 0.70653(8) 0.70424(5) 0.0364(2) Uani 1 1 d . . . . .
F1 F 0.0736(16) -0.1047(11) 0.7407(7) 0.065(4) Uani 0.656(19) 1 d . . P A 1
F4 F -0.0557(17) -0.0424(13) 0.8104(9) 0.050(3) Uani 0.656(19) 1 d . . P A 1
F6 F 0.1902(5) 0.1840(4) 0.5880(2) 0.0587(11) Uani 0.857(9) 1 d . . P B 1
F8 F -0.0480(9) 0.2707(7) 0.5537(4) 0.0544(16) Uani 0.857(9) 1 d . . P B 1
F10 F 0.4158(3) 0.3028(2) 0.81350(16) 0.0666(9) Uani 1 1 d . U . . .
O6 O -0.0023(3) 0.1283(2) 0.70097(14) 0.0446(8) Uani 1 1 d . . . . .
O8 O 0.1987(4) 0.2248(3) 0.72704(16) 0.0539(9) Uani 1 1 d . . . . .
O4 O -0.4032(3) 0.4630(2) 0.76283(15) 0.0430(7) Uani 1 1 d . . . . .
F12 F -0.0318(10) 0.3509(10) 0.8764(7) 0.060(3) Uani 0.695(14) 1 d . . P A 1
F14 F 0.0350(15) -0.1815(10) 0.8350(5) 0.047(2) Uani 0.656(19) 1 d . . P A 1
F16 F 0.1995(15) -0.1447(15) 0.9117(9) 0.058(3) Uani 0.656(19) 1 d . U P A 1
F18 F -0.0909(6) -0.0078(4) 0.6383(3) 0.0656(15) Uani 0.857(9) 1 d . . P B 1
F20 F 0.1588(5) 0.0382(4) 0.6231(3) 0.0707(14) Uani 0.857(9) 1 d . . P B 1
F22 F -0.1732(6) 0.1067(4) 0.5778(3) 0.0621(14) Uani 0.857(9) 1 d . . P B 1
F24 F -0.2748(17) 0.2578(11) 0.7763(9) 0.079(4) Uani 0.695(14) 1 d . U P A 1
F26 F -0.1845(4) 0.2656(3) 0.6400(2) 0.0592(12) Uani 0.857(9) 1 d . U P B 1
O1 O -0.0836(3) 0.5751(3) 0.82624(15) 0.0492(8) Uani 1 1 d . . . . .
F28 F 0.0894(8) 0.1087(5) 0.5377(4) 0.0654(17) Uani 0.857(9) 1 d . . P B 1
F30 F 0.2175(4) 0.3982(3) 0.6657(2) 0.0572(10) Uani 0.805(5) 1 d . U P C 1
F32 F -0.2304(8) 0.2320(5) 0.9611(3) 0.0546(16) Uani 0.695(14) 1 d . U P A 1
F34 F 0.243(2) 0.0083(12) 0.8955(7) 0.079(4) Uani 0.656(19) 1 d . . P A 1
F36 F 0.5338(14) 0.2664(9) 0.6935(7) 0.089(3) Uani 0.805(5) 1 d . . P C 1
F38 F 0.0082(4) 0.3034(2) 0.6388(2) 0.0528(11) Uani 0.857(9) 1 d . . P B 1
F40 F 0.3855(8) 0.4229(8) 0.7039(5) 0.075(3) Uani 0.805(5) 1 d . U P C 1
F42 F -0.3598(14) 0.2136(8) 0.8687(6) 0.063(3) Uani 0.695(14) 1 d . U P A 1
F44 F -0.2277(12) 0.3722(8) 0.8633(8) 0.068(2) Uani 0.695(14) 1 d . U P A 1
F46 F -0.2301(4) 0.0853(4) 0.6799(2) 0.0617(12) Uani 0.857(9) 1 d . U P B 1
F48 F -0.2459(19) 0.1161(8) 0.8194(10) 0.072(3) Uani 0.695(14) 1 d . U P A 1
F50 F -0.0350(7) 0.1777(4) 0.9473(4) 0.0538(15) Uani 0.695(14) 1 d . . P A 1
F52 F 0.3956(10) -0.0642(9) 0.8029(4) 0.060(2) Uani 0.656(19) 1 d . . P A 1
F54 F 0.2924(8) -0.1841(6) 0.7928(4) 0.060(2) Uani 0.656(19) 1 d . . P A 1
F56 F 0.2343(5) 0.2347(4) 0.84394(19) 0.0684(13) Uani 0.805(5) 1 d . U P C 1
F7 F 0.4039(5) 0.2865(4) 0.6221(2) 0.0751(14) Uani 0.805(5) 1 d . . P C 1
O2 O 0.1706(8) 0.0469(4) 0.7829(5) 0.0338(16) Uani 0.656(19) 1 d . . P A 1
F29 F 0.0479(8) -0.0323(8) 0.9140(4) 0.062(2) Uani 0.656(19) 1 d . . P A 1
F15 F -0.1878(8) 0.0929(3) 0.9421(3) 0.0590(17) Uani 0.695(14) 1 d . . P A 1
O5 O -0.0251(5) 0.1710(6) 0.8260(3) 0.0432(17) Uani 0.695(14) 1 d . . P A 1
F31 F -0.0763(8) 0.3530(6) 0.7791(3) 0.070(2) Uani 0.695(14) 1 d . . P A 1
C20 C 0.1053(4) 0.6971(3) 0.63181(19) 0.0329(8) Uani 1 1 d . . . . .
C26 C 0.0756(4) 0.8008(3) 0.6102(2) 0.0381(9) Uani 1 1 d . . . . .
H26A H 0.056698 0.811256 0.566361 0.057 Uiso 1 1 calc R U . . .
H26B H 0.150743 0.836101 0.611478 0.057 Uiso 1 1 calc R U . . .
H26C H 0.000320 0.821624 0.638991 0.057 Uiso 1 1 calc R U . . .
F2 F 0.1941(5) 0.4022(4) 0.7656(3) 0.0863(15) Uani 0.805(5) 1 d . U P C 1
F33 F 0.3187(6) -0.0692(7) 0.7190(2) 0.062(2) Uani 0.656(19) 1 d . . P A 1
C56 C -0.0190(4) 0.1420(3) 0.63945(19) 0.0336(8) Uani 1 1 d . . . . .
F17 F 0.4206(6) 0.1498(4) 0.6823(3) 0.0877(18) Uani 0.805(5) 1 d . . P C 1
C30 C -0.3411(4) 0.5218(3) 0.74077(19) 0.0330(8) Uani 1 1 d . . . . .
C28 C -0.1300(4) 0.5970(3) 0.7809(2) 0.0378(9) Uani 1 1 d . . . . .
C8 C -0.0105(4) 0.6399(3) 0.63235(18) 0.0296(8) Uani 1 1 d . . . . .
F35 F 0.4057(5) 0.1584(3) 0.8057(3) 0.0802(16) Uani 0.805(5) 1 d . U P C 1
C4 C -0.1339(4) 0.5117(3) 0.6430(2) 0.0342(9) Uani 1 1 d . . . . .
H4 H -0.165223 0.450567 0.656355 0.041 Uiso 1 1 calc R U . . .
C57 C 0.3045(4) 0.2674(3) 0.7327(2) 0.0392(10) Uani 1 1 d . . . . .
C1 C -0.1856(4) 0.5832(3) 0.59880(18) 0.0331(8) Uani 1 1 d . . . . .
C6 C -0.0296(4) 0.5451(3) 0.6637(2) 0.0337(8) Uani 1 1 d . . . . .
H6 H 0.020351 0.510632 0.693709 0.040 Uiso 1 1 calc R U . . .
C29 C -0.130(2) 0.2149(8) 0.8528(9) 0.0383(19) Uani 0.695(14) 1 d . U P A 1
C10 C -0.1082(4) 0.6621(3) 0.59283(18) 0.0302(8) Uani 1 1 d . . . . .
H10 H -0.120168 0.720737 0.566365 0.036 Uiso 1 1 calc R U . . .
C32 C -0.6132(4) 0.6221(3) 0.8995(2) 0.0356(9) Uani 1 1 d . . . . .
H32 H -0.641766 0.689277 0.889371 0.043 Uiso 1 1 calc R U . . .
C15 C 0.1060(5) 0.1158(4) 0.5959(2) 0.0485(11) Uani 1 1 d . . . . .
C34 C -0.6584(4) 0.5669(4) 0.8539(2) 0.0419(10) Uani 1 1 d . . . . .
H34A H -0.622580 0.501849 0.861481 0.050 Uiso 1 1 calc R U . . .
H34B H -0.625289 0.594994 0.808976 0.050 Uiso 1 1 calc R U . . .
C31 C -0.0590(5) 0.2459(3) 0.6172(3) 0.0453(11) Uani 1 1 d . . . . .
C22 C 0.2171(4) 0.6635(3) 0.5830(2) 0.0428(10) Uani 1 1 d . . . . .
H22A H 0.190678 0.672899 0.540692 0.064 Uiso 1 1 calc R U . . .
H22B H 0.237574 0.597044 0.596816 0.064 Uiso 1 1 calc R U . . .
H22C H 0.293809 0.699174 0.580639 0.064 Uiso 1 1 calc R U . . .
C2 C 0.170609 -0.042760 0.813420 0.0392(15) Uani 0.656(19) 1 d . U P A 1
C42 C -0.6684(5) 0.5815(4) 0.9691(2) 0.0458(11) Uani 1 1 d . . . . .
H42A H -0.632024 0.517169 0.980142 0.055 Uiso 1 1 calc R U . . .
H42B H -0.642606 0.619558 0.998204 0.055 Uiso 1 1 calc R U . . .
C36 C -0.8066(4) 0.5669(4) 0.8640(2) 0.0430(10) Uani 1 1 d . . . . .
H36A H -0.842356 0.631496 0.853387 0.052 Uiso 1 1 calc R U . . .
H36B H -0.833794 0.529398 0.834931 0.052 Uiso 1 1 calc R U . . .
C12 C -0.2827(5) 0.5714(3) 0.5556(2) 0.0426(10) Uani 1 1 d . . . . .
C24 C 0.1496(4) 0.6814(3) 0.6970(2) 0.0406(10) Uani 1 1 d . . . . .
H24A H 0.230853 0.712655 0.693137 0.061 Uiso 1 1 calc R U . . .
H24B H 0.163438 0.614366 0.711794 0.061 Uiso 1 1 calc R U . . .
H24C H 0.083035 0.707075 0.727953 0.061 Uiso 1 1 calc R U . . .
C14 C -0.2011(7) 0.5413(5) 0.4953(3) 0.0652(16) Uani 1 1 d . . . . .
H14A H -0.142139 0.590589 0.473522 0.098 Uiso 1 1 calc R U . . .
H14B H -0.258623 0.530592 0.466210 0.098 Uiso 1 1 calc R U . . .
H14C H -0.150580 0.483680 0.507682 0.098 Uiso 1 1 calc R U . . .
C33 C 0.0579(18) -0.0984(13) 0.8039(10) 0.040(3) Uani 0.656(19) 1 d . U P A 1
C44 C -0.3879(5) 0.7036(4) 0.9426(2) 0.0478(11) Uani 1 1 d . . . . .
H44 H -0.418066 0.676102 0.988507 0.057 Uiso 1 1 calc R U . . .
C17 C -0.1298(5) 0.0804(4) 0.6340(2) 0.0477(11) Uani 1 1 d . . . . .
C16 C -0.3570(5) 0.6627(4) 0.5364(2) 0.0524(12) Uani 1 1 d . . . . .
H16A H -0.413195 0.680070 0.574284 0.079 Uiso 1 1 calc R U . . .
H16B H -0.410158 0.655199 0.504547 0.079 Uiso 1 1 calc R U . . .
H16C H -0.295682 0.711791 0.517896 0.079 Uiso 1 1 calc R U . . .
C46 C -0.4564(6) 0.7971(4) 0.9318(3) 0.0570(13) Uani 1 1 d . . . . .
H46A H -0.551222 0.789788 0.939446 0.068 Uiso 1 1 calc R U . . .
H46B H -0.430262 0.828193 0.886912 0.068 Uiso 1 1 calc R U . . .
C38 C -0.8599(5) 0.5264(4) 0.9331(2) 0.0525(12) Uani 1 1 d . . . . .
H38A H -0.955832 0.528749 0.939235 0.063 Uiso 1 1 calc R U . . .
H38B H -0.829526 0.460224 0.942630 0.063 Uiso 1 1 calc R U . . .
C35 C -0.1143(12) 0.3233(10) 0.8410(6) 0.045(2) Uani 0.695(14) 1 d . U P A 1
C9 C 0.1698(16) -0.0488(9) 0.8849(7) 0.046(2) Uani 0.656(19) 1 d . U P A 1
C40 C -0.8160(5) 0.5804(5) 0.9786(3) 0.0589(14) Uani 1 1 d . . . . .
H40A H -0.849288 0.551738 1.023349 0.071 Uiso 1 1 calc R U . . .
H40B H -0.852508 0.645322 0.971326 0.071 Uiso 1 1 calc R U . . .
C54 C -0.2400(5) 0.7090(5) 0.9356(3) 0.0574(14) Uani 1 1 d . . . . .
H54A H -0.200120 0.645613 0.945849 0.069 Uiso 1 1 calc R U . . .
H54B H -0.204000 0.735630 0.890726 0.069 Uiso 1 1 calc R U . . .
C37 C -0.2530(12) 0.2037(7) 0.8284(6) 0.040(2) Uani 0.695(14) 1 d . U P A 1
C18 C -0.3783(6) 0.4965(5) 0.5880(3) 0.0675(17) Uani 1 1 d . . . . .
H18A H -0.330372 0.438144 0.601695 0.101 Uiso 1 1 calc R U . . .
H18B H -0.433280 0.486452 0.557565 0.101 Uiso 1 1 calc R U . . .
H18C H -0.432541 0.516709 0.625390 0.101 Uiso 1 1 calc R U . . .
C19 C 0.2749(8) 0.3747(6) 0.7155(4) 0.0500(17) Uani 0.805(5) 1 d . U P C 1
C39 C 0.4208(8) 0.2413(6) 0.6809(5) 0.0603(19) Uani 0.805(5) 1 d . U P C 1
C48 C -0.4216(7) 0.8574(5) 0.9781(3) 0.0763(19) Uani 1 1 d . . . . .
H48A H -0.462262 0.920801 0.968914 0.092 Uiso 1 1 calc R U . . .
H48B H -0.456640 0.829646 1.022840 0.092 Uiso 1 1 calc R U . . .
C5 C 0.2974(12) -0.0939(10) 0.7826(6) 0.045(2) Uani 0.656(19) 1 d . U P A 1
C41 C -0.1468(11) 0.1799(7) 0.9274(5) 0.042(2) Uani 0.695(14) 1 d . U P A 1
C21 C 0.3394(8) 0.2445(6) 0.7999(4) 0.0587(18) Uani 0.805(5) 1 d . U P C 1
C50 C -0.2772(8) 0.8641(6) 0.9713(3) 0.091(3) Uani 1 1 d . . . . .
H50A H -0.243928 0.898723 0.928114 0.109 Uiso 1 1 calc R U . . .
H50B H -0.258069 0.899810 1.003319 0.109 Uiso 1 1 calc R U . . .
C52 C -0.2080(7) 0.7698(6) 0.9805(3) 0.078(2) Uani 1 1 d . . . . .
H52A H -0.233006 0.738219 1.025397 0.093 Uiso 1 1 calc R U . . .
H52B H -0.113289 0.777722 0.972744 0.093 Uiso 1 1 calc R U . . .
F9 F -0.049(4) 0.349(2) 0.8710(17) 0.099(13) Uani 0.305(14) 1 d . . P A 2
F37 F -0.262(4) 0.232(3) 0.7726(16) 0.072(7) Uani 0.305(14) 1 d . U P A 2
F19 F -0.179(2) 0.2089(13) 0.9601(9) 0.068(5) Uani 0.305(14) 1 d . U P A 2
F39 F -0.350(4) 0.182(2) 0.8782(18) 0.091(8) Uani 0.305(14) 1 d . U P A 2
F5 F -0.262(4) 0.351(2) 0.864(2) 0.108(9) Uani 0.305(14) 1 d . U P A 2
F41 F -0.241(5) 0.085(2) 0.822(2) 0.079(7) Uani 0.305(14) 1 d . U P A 2
F21 F 0.0197(15) 0.1808(9) 0.9198(7) 0.052(3) Uani 0.305(14) 1 d . . P A 2
F43 F -0.1263(14) 0.0877(8) 0.9175(7) 0.059(3) Uani 0.305(14) 1 d . . P A 2
O3 O -0.0204(8) 0.2210(10) 0.7997(5) 0.026(3) Uani 0.305(14) 1 d D . P A 2
F11 F -0.1254(13) 0.3907(8) 0.7907(5) 0.052(3) Uani 0.305(14) 1 d . . P A 2
C43 C -0.129(5) 0.2346(19) 0.850(2) 0.038(3) Uani 0.305(14) 1 d D U P A 2
C11 C -0.145(3) 0.3399(19) 0.8507(14) 0.041(4) Uani 0.305(14) 1 d D U P A 2
C45 C -0.250(3) 0.169(2) 0.8293(16) 0.043(4) Uani 0.305(14) 1 d . U P A 2
C23 C -0.100(2) 0.1757(18) 0.9126(11) 0.041(3) Uani 0.305(14) 1 d . U P A 2
F45 F 0.057(2) -0.0986(18) 0.7407(11) 0.046(6) Uani 0.344(19) 1 d . . P A 2
F23 F -0.066(4) -0.063(3) 0.8250(18) 0.062(7) Uani 0.344(19) 1 d . . P A 2
F47 F 0.060(4) -0.178(2) 0.8386(16) 0.096(12) Uani 0.344(19) 1 d . . P A 2
F3 F 0.237(3) -0.140(3) 0.9056(19) 0.076(7) Uani 0.344(19) 1 d . U P A 2
F49 F 0.233(4) -0.0113(16) 0.9122(11) 0.054(5) Uani 0.344(19) 1 d . . P A 2
F25 F 0.388(3) -0.034(3) 0.8088(18) 0.146(15) Uani 0.344(19) 1 d . . P A 2
F51 F 0.315(2) -0.1531(15) 0.7822(14) 0.139(12) Uani 0.344(19) 1 d . . P A 2
O7 O 0.1218(17) 0.0503(7) 0.8105(8) 0.034(3) Uani 0.344(19) 1 d . . P A 2
F13 F 0.0459(16) -0.0764(14) 0.9285(7) 0.061(4) Uani 0.344(19) 1 d . . P A 2
F53 F 0.2915(13) -0.0169(14) 0.7201(5) 0.058(4) Uani 0.344(19) 1 d . . P A 2
C47 C 0.1600(16) -0.0438(9) 0.8176(7) 0.040(2) Uani 0.344(19) 1 d . U P A 2
C3 C 0.039(4) -0.086(3) 0.7966(19) 0.038(3) Uani 0.344(19) 1 d . U P A 2
C49 C 0.162(3) -0.0751(16) 0.8930(13) 0.039(3) Uani 0.344(19) 1 d . U P A 2
C25 C 0.286(3) -0.0620(16) 0.7769(13) 0.045(3) Uani 0.344(19) 1 d . U P A 2
F6A F 0.221(2) 0.130(3) 0.6085(14) 0.068(10) Uani 0.143(9) 1 d . . P B 2
F28A F 0.112(6) 0.145(2) 0.533(3) 0.073(13) Uani 0.143(9) 1 d . . P B 2
F20A F 0.123(3) 0.0140(17) 0.5972(11) 0.056(7) Uani 0.143(9) 1 d . . P B 2
F18A F -0.121(5) -0.005(3) 0.6697(18) 0.086(13) Uani 0.143(9) 1 d . . P B 2
F46A F -0.236(2) 0.129(2) 0.6470(18) 0.080(7) Uani 0.143(9) 1 d . U P B 2
F22A F -0.124(4) 0.069(3) 0.5720(18) 0.077(10) Uani 0.143(9) 1 d . . P B 2
F26A F -0.119(3) 0.2730(17) 0.6611(13) 0.068(7) Uani 0.143(9) 1 d . U P B 2
F8A F -0.085(7) 0.258(5) 0.565(4) 0.11(3) Uani 0.143(9) 1 d . . P B 2
F38A F 0.068(3) 0.2886(13) 0.6015(13) 0.059(7) Uani 0.143(9) 1 d . . P B 2
F30A F 0.318(2) 0.3683(14) 0.6396(9) 0.074(4) Uani 0.195(5) 1 d . U P C 2
F36A F 0.523(5) 0.291(3) 0.696(2) 0.087(18) Uani 0.195(5) 1 d D . P C 2
F40A F 0.349(3) 0.426(3) 0.7205(19) 0.055(5) Uani 0.195(5) 1 d . U P C 2
F56A F 0.2208(17) 0.3307(16) 0.8294(10) 0.074(4) Uani 0.195(5) 1 d . U P C 2
F7A F 0.441(3) 0.198(3) 0.6513(12) 0.14(2) Uani 0.195(5) 1 d D . P C 2
F2A F 0.168(2) 0.3949(13) 0.7154(13) 0.076(4) Uani 0.195(5) 1 d . U P C 2
F17A F 0.469(3) 0.1463(15) 0.7491(13) 0.132(14) Uani 0.195(5) 1 d D . P C 2
F35A F 0.299(3) 0.1845(18) 0.8437(10) 0.075(4) Uani 0.195(5) 1 d . U P C 2
C19A C 0.305(4) 0.358(3) 0.694(2) 0.060(4) Uani 0.195(5) 1 d . U P C 2
C39A C 0.439(3) 0.2210(18) 0.7088(12) 0.059(5) Uani 0.195(5) 1 d D U P C 2
C21A C 0.291(5) 0.283(3) 0.813(2) 0.067(4) Uani 0.195(5) 1 d . U P C 2

loop_
_atom_site_aniso_label
_atom_site_aniso_U_11
_atom_site_aniso_U_22
_atom_site_aniso_U_33
_atom_site_aniso_U_23
_atom_site_aniso_U_13
_atom_site_aniso_U_12
Ta1 0.02542(11) 0.03245(11) 0.02342(11) -0.00542(7) -0.00387(7) -0.00525(7)
As02 0.0329(2) 0.0493(3) 0.0284(2) -0.00540(19) -0.00658(18) -0.00461(19)
P1 0.0301(5) 0.0449(6) 0.0313(5) -0.0092(4) -0.0023(4) -0.0066(4)
Al1 0.0256(5) 0.0291(5) 0.0220(5) -0.0028(4) -0.0059(4) -0.0035(4)
P3 0.0407(6) 0.0342(5) 0.0359(5) -0.0020(4) -0.0056(4) -0.0012(4)
P2 0.0378(5) 0.0381(5) 0.0357(5) -0.0118(4) -0.0011(4) -0.0089(4)
P4 0.0305(5) 0.0462(6) 0.0325(5) -0.0040(4) -0.0082(4) -0.0013(4)
F1 0.100(9) 0.060(6) 0.044(6) -0.024(5) -0.017(5) -0.005(5)
F4 0.041(5) 0.050(6) 0.060(7) -0.002(4) -0.016(5) -0.003(4)
F6 0.041(2) 0.080(3) 0.049(2) -0.005(2) 0.0038(17) -0.010(2)
F8 0.071(3) 0.051(3) 0.036(4) 0.009(3) -0.017(3) 0.003(2)
F10 0.0664(19) 0.082(2) 0.0602(18) -0.0061(16) -0.0281(16) -0.0346(17)
O6 0.0561(19) 0.0569(19) 0.0236(14) 0.0055(13) -0.0167(13) -0.0271(15)
O8 0.060(2) 0.063(2) 0.0425(18) 0.0064(15) -0.0193(16) -0.0378(17)
O4 0.0413(17) 0.0451(17) 0.0422(17) -0.0025(14) -0.0064(14) -0.0118(14)
F12 0.057(4) 0.072(6) 0.059(6) -0.022(4) -0.010(3) -0.022(3)
F14 0.057(4) 0.039(4) 0.044(4) 0.004(3) -0.013(3) -0.019(3)
F16 0.054(7) 0.076(5) 0.035(4) 0.016(3) -0.010(4) -0.002(5)
F18 0.079(3) 0.037(2) 0.092(4) -0.012(3) -0.040(3) -0.011(2)
F20 0.060(3) 0.065(3) 0.080(4) -0.004(2) -0.010(2) 0.024(2)
F22 0.071(3) 0.075(4) 0.051(2) -0.005(2) -0.038(3) -0.016(2)
F24 0.070(7) 0.109(9) 0.061(6) 0.001(5) -0.038(5) -0.008(6)
F26 0.044(2) 0.058(2) 0.072(3) -0.0127(19) -0.0029(19) 0.0108(17)
O1 0.0383(17) 0.078(2) 0.0325(16) -0.0043(15) -0.0143(14) -0.0035(16)
F28 0.076(4) 0.085(5) 0.039(3) -0.031(4) -0.006(2) 0.013(4)
F30 0.058(2) 0.049(2) 0.064(3) 0.0085(18) -0.027(2) -0.0034(17)
F32 0.070(4) 0.061(4) 0.028(2) -0.009(2) 0.001(3) 0.014(3)
F34 0.103(6) 0.097(9) 0.043(7) -0.003(5) -0.031(6) -0.025(7)
F36 0.030(4) 0.154(8) 0.084(6) -0.029(6) -0.008(3) 0.011(4)
F38 0.062(2) 0.0386(18) 0.061(3) -0.0092(16) -0.016(2) -0.0074(15)
F40 0.069(5) 0.063(3) 0.094(6) 0.016(4) -0.030(4) -0.039(4)
F42 0.035(3) 0.101(7) 0.054(5) -0.024(5) 0.001(3) 0.000(4)
F44 0.065(6) 0.039(4) 0.102(5) -0.013(4) -0.023(4) 0.014(3)
F46 0.046(2) 0.081(3) 0.062(3) -0.013(2) -0.0044(19) -0.030(2)
F48 0.067(4) 0.060(6) 0.109(5) -0.050(6) -0.031(3) -0.003(5)
F50 0.054(4) 0.072(3) 0.039(3) -0.010(3) -0.020(3) 0.003(3)
F52 0.037(3) 0.091(6) 0.049(3) -0.003(3) -0.009(2) -0.005(3)
F54 0.057(4) 0.046(5) 0.076(4) -0.023(3) -0.002(3) 0.008(3)
F56 0.056(3) 0.117(4) 0.0341(19) -0.004(2) -0.0114(19) -0.032(3)
F7 0.068(3) 0.109(4) 0.044(2) -0.002(2) -0.0024(19) -0.024(3)
O2 0.036(3) 0.029(2) 0.036(4) -0.005(2) -0.009(3) 0.002(2)
F29 0.069(4) 0.074(5) 0.037(4) -0.011(4) 0.005(3) 0.009(4)
F15 0.074(4) 0.051(3) 0.049(3) -0.002(2) -0.005(3) -0.011(3)
O5 0.035(2) 0.059(4) 0.036(3) -0.018(3) 0.000(2) 0.001(2)
F31 0.086(4) 0.073(4) 0.036(3) 0.011(3) 0.003(3) 0.001(3)
C20 0.0294(19) 0.039(2) 0.033(2) -0.0116(17) -0.0027(16) -0.0047(16)
C26 0.036(2) 0.037(2) 0.042(2) -0.0086(18) -0.0032(18) -0.0110(17)
F2 0.081(3) 0.086(3) 0.098(4) -0.043(3) -0.006(3) 0.008(3)
F33 0.075(4) 0.060(5) 0.037(3) 0.002(3) 0.009(2) 0.019(3)
C56 0.039(2) 0.037(2) 0.0265(19) -0.0021(16) -0.0109(16) -0.0054(17)
F17 0.100(5) 0.074(4) 0.086(4) -0.023(3) -0.010(3) 0.026(3)
C30 0.038(2) 0.034(2) 0.0285(19) -0.0062(16) -0.0081(17) -0.0053(18)
C28 0.028(2) 0.048(2) 0.037(2) -0.0070(18) -0.0014(17) -0.0073(17)
C8 0.0271(19) 0.035(2) 0.0258(18) -0.0080(15) 0.0027(15) -0.0035(15)
F35 0.085(3) 0.073(3) 0.085(3) 0.021(3) -0.052(3) -0.012(2)
C4 0.040(2) 0.0259(18) 0.035(2) -0.0090(16) 0.0015(17) -0.0028(16)
C57 0.034(2) 0.044(2) 0.041(2) -0.0016(19) -0.0110(18) -0.0146(18)
C1 0.038(2) 0.040(2) 0.0235(18) -0.0121(16) 0.0003(16) -0.0118(17)
C6 0.032(2) 0.0302(19) 0.037(2) -0.0081(16) -0.0009(17) 0.0017(16)
C29 0.036(3) 0.046(4) 0.033(3) -0.012(4) -0.006(3) 0.014(4)
C10 0.034(2) 0.036(2) 0.0212(17) -0.0063(15) -0.0018(15) -0.0057(16)
C32 0.030(2) 0.045(2) 0.033(2) -0.0071(17) -0.0047(16) -0.0059(17)
C15 0.049(3) 0.055(3) 0.040(3) -0.004(2) -0.007(2) -0.001(2)
C34 0.038(2) 0.061(3) 0.029(2) -0.0107(19) -0.0044(17) -0.013(2)
C31 0.056(3) 0.043(2) 0.039(3) -0.004(2) -0.015(2) -0.002(2)
C22 0.029(2) 0.055(3) 0.045(2) -0.018(2) 0.0044(18) -0.0049(19)
C2 0.053(3) 0.031(3) 0.033(3) 0.003(2) -0.014(3) -0.002(3)
C42 0.046(3) 0.066(3) 0.028(2) -0.012(2) -0.0035(19) -0.016(2)
C36 0.037(2) 0.058(3) 0.035(2) -0.007(2) -0.0066(18) -0.013(2)
C12 0.051(3) 0.052(3) 0.030(2) -0.0091(19) -0.0080(19) -0.021(2)
C24 0.036(2) 0.049(2) 0.040(2) -0.0109(19) -0.0091(18) -0.0098(19)
C14 0.085(4) 0.081(4) 0.039(3) -0.030(3) -0.011(3) -0.019(3)
C33 0.050(5) 0.030(5) 0.039(5) 0.000(4) -0.011(4) 0.000(4)
C44 0.048(3) 0.065(3) 0.034(2) -0.016(2) -0.0021(19) -0.019(2)
C17 0.051(3) 0.051(3) 0.047(3) -0.008(2) -0.023(2) -0.009(2)
C16 0.053(3) 0.069(3) 0.040(3) -0.006(2) -0.023(2) -0.011(2)
C46 0.057(3) 0.069(3) 0.051(3) -0.032(3) 0.003(2) -0.018(3)
C38 0.047(3) 0.073(3) 0.038(2) -0.009(2) 0.000(2) -0.026(2)
C35 0.043(5) 0.051(5) 0.034(4) -0.008(3) 0.003(4) 0.012(4)
C9 0.059(4) 0.036(5) 0.040(5) 0.002(4) -0.010(4) 0.001(5)
C40 0.051(3) 0.087(4) 0.041(3) -0.020(3) 0.008(2) -0.028(3)
C54 0.051(3) 0.087(4) 0.041(3) -0.014(3) -0.015(2) -0.020(3)
C37 0.036(3) 0.044(5) 0.041(3) -0.013(5) -0.004(3) 0.004(4)
C18 0.079(4) 0.081(4) 0.050(3) 0.003(3) -0.027(3) -0.049(3)
C19 0.045(4) 0.052(4) 0.056(4) -0.009(3) -0.011(3) -0.012(3)
C39 0.054(4) 0.064(5) 0.060(6) -0.006(4) -0.012(4) 0.004(3)
C48 0.089(5) 0.085(4) 0.064(4) -0.044(3) 0.003(3) -0.022(4)
C5 0.053(4) 0.039(5) 0.036(4) 0.009(4) -0.006(3) 0.005(5)
C41 0.038(5) 0.049(4) 0.037(5) -0.006(4) -0.006(4) 0.007(4)
C21 0.055(4) 0.074(4) 0.051(3) 0.007(3) -0.024(3) -0.035(3)
C50 0.107(6) 0.120(6) 0.061(4) -0.045(4) 0.002(4) -0.066(5)
C52 0.078(4) 0.115(6) 0.055(3) -0.030(4) -0.019(3) -0.039(4)
F9 0.19(3) 0.056(15) 0.048(12) 0.018(10) -0.023(16) -0.012(16)
F37 0.053(7) 0.138(19) 0.028(7) -0.027(10) -0.021(5) 0.040(11)
F19 0.091(12) 0.073(9) 0.021(5) -0.003(6) 0.012(8) 0.043(7)
F39 0.048(9) 0.15(2) 0.058(9) 0.013(13) 0.010(7) 0.002(13)
F5 0.101(17) 0.082(17) 0.123(13) 0.014(13) -0.020(14) 0.032(12)
F41 0.077(10) 0.098(18) 0.083(10) -0.057(15) -0.018(8) -0.018(16)
F21 0.047(7) 0.081(7) 0.025(6) 0.008(5) -0.012(5) -0.005(6)
F43 0.056(7) 0.048(6) 0.052(7) 0.009(5) 0.025(6) -0.001(5)
O3 0.021(4) 0.034(6) 0.016(5) 0.002(5) 0.005(3) -0.001(4)
F11 0.066(7) 0.041(6) 0.037(5) 0.000(4) 0.008(5) 0.027(5)
C43 0.035(5) 0.047(6) 0.030(5) -0.012(5) -0.001(4) 0.009(6)
C11 0.039(8) 0.047(8) 0.027(7) -0.003(6) 0.005(7) 0.019(7)
C45 0.039(6) 0.048(9) 0.044(6) -0.014(8) -0.011(5) 0.009(9)
C23 0.038(6) 0.048(6) 0.034(6) -0.012(5) 0.002(6) 0.013(6)
F45 0.041(6) 0.059(11) 0.037(10) 0.017(7) -0.021(6) -0.030(6)
F23 0.055(8) 0.062(17) 0.067(17) -0.021(12) 0.003(9) -0.006(10)
F47 0.11(2) 0.050(10) 0.127(19) 0.031(10) -0.057(12) -0.034(10)
F3 0.064(16) 0.095(10) 0.050(9) 0.039(7) -0.015(11) 0.000(12)
F49 0.094(13) 0.050(8) 0.031(10) -0.010(8) -0.043(10) -0.001(8)
F25 0.080(15) 0.13(3) 0.21(3) 0.021(18) -0.042(16) -0.036(15)
F51 0.116(14) 0.048(11) 0.23(3) -0.065(12) 0.091(15) -0.021(9)
O7 0.046(7) 0.030(5) 0.025(6) -0.001(4) -0.010(6) -0.003(4)
F13 0.080(7) 0.067(9) 0.029(6) 0.004(6) -0.005(5) 0.009(7)
F53 0.067(7) 0.058(9) 0.038(5) 0.008(5) 0.004(4) 0.002(6)
C47 0.052(4) 0.032(4) 0.036(4) 0.003(4) -0.014(4) 0.000(4)
C3 0.051(6) 0.030(6) 0.036(6) 0.001(5) -0.019(5) -0.006(5)
C49 0.055(5) 0.030(6) 0.032(6) -0.001(6) -0.011(5) -0.006(6)
C25 0.055(5) 0.033(6) 0.042(5) 0.009(6) -0.012(5) 0.002(6)
F6A 0.018(10) 0.14(3) 0.060(16) -0.040(18) -0.010(10) -0.020(14)
F28A 0.12(3) 0.043(19) 0.046(15) -0.004(16) 0.010(16) -0.002(18)
F20A 0.086(19) 0.045(12) 0.032(12) -0.006(9) -0.004(11) 0.015(12)
F18A 0.12(3) 0.09(2) 0.06(2) -0.013(19) -0.01(2) -0.06(2)
F46A 0.037(10) 0.096(16) 0.090(16) -0.003(13) 0.021(12) -0.008(11)
F22A 0.10(3) 0.10(3) 0.048(15) -0.020(17) -0.045(18) 0.007(18)
F26A 0.090(15) 0.050(11) 0.065(13) -0.006(10) -0.036(12) 0.033(11)
F8A 0.16(6) 0.07(3) 0.06(2) 0.042(17) 0.00(3) 0.03(3)
F38A 0.103(19) 0.025(9) 0.047(14) 0.002(9) -0.005(14) -0.013(10)
F30A 0.081(9) 0.083(9) 0.054(8) 0.023(7) -0.027(7) -0.034(8)
F36A 0.04(2) 0.13(3) 0.07(3) 0.05(2) -0.019(18) -0.03(2)
F40A 0.056(12) 0.035(7) 0.073(11) 0.001(8) -0.012(9) -0.025(9)
F56A 0.051(8) 0.107(10) 0.078(9) -0.059(8) 0.001(7) -0.010(8)
F7A 0.12(2) 0.21(4) 0.10(2) -0.12(3) 0.06(2) -0.11(3)
F2A 0.075(8) 0.068(8) 0.093(9) -0.014(8) -0.037(8) 0.007(7)
F17A 0.14(2) 0.13(2) 0.18(3) -0.10(2) -0.13(2) 0.089(18)
F35A 0.078(9) 0.094(9) 0.055(7) 0.014(7) -0.032(7) -0.045(7)
C19A 0.058(7) 0.056(7) 0.069(8) 0.000(7) -0.024(7) -0.020(7)
C39A 0.048(10) 0.073(11) 0.061(12) -0.019(10) -0.021(10) 0.012(9)
C21A 0.063(7) 0.087(7) 0.060(6) -0.007(6) -0.024(6) -0.036(6)

loop_
_atom_type_symbol
_atom_type_description
_atom_type_scat_dispersion_real
_atom_type_scat_dispersion_imag
_atom_type_scat_source
C C 0.0181 0.0091 'International Tables Vol C Tables 4.2.6.8 and 6.1.1.4'
H H 0.0000 0.0000 'International Tables Vol C Tables 4.2.6.8 and 6.1.1.4'
Al Al 0.2130 0.2455 'International Tables Vol C Tables 4.2.6.8 and 6.1.1.4'
As As -0.9300 1.0051 'International Tables Vol C Tables 4.2.6.8 and 6.1.1.4'
F F 0.0727 0.0534 'International Tables Vol C Tables 4.2.6.8 and 6.1.1.4'
O O 0.0492 0.0322 'International Tables Vol C Tables 4.2.6.8 and 6.1.1.4'
P P 0.2955 0.4335 'International Tables Vol C Tables 4.2.6.8 and 6.1.1.4'
Ta Ta -5.7959 5.2718 'International Tables Vol C Tables 4.2.6.8 and 6.1.1.4'

loop_
_exptl_crystal_face_index_h
_exptl_crystal_face_index_k
_exptl_crystal_face_index_l
_exptl_crystal_face_perp_dist
0 9 2 0.0442
-6 -4 -5 0.1657
-6 -6 -4 0.1728
-1 -9 -2 0.1586
1 -9 -1 0.1369
3 -8 0 0.1274
5 -6 2 0.1364
7 0 4 0.1193
-1 1 13 0.0821
-2 8 -4 0.1078
0 -4 12 0.1088
3 -4 -11 0.0733
0 5 12 0.0654
2 0 14 0.0977
-1 -3 -14 0.0884
1 9 8 0.0242
-3 8 0 0.1159
6 -2 -3 0.0996
0 7 -7 0.0660
-4 -2 9 0.1387
-1 -7 6 0.1411
1 -2 -13 0.0444
-1 1 13 0.0685
-6 -3 -9 0.1553
-3 -8 -8 0.1650

loop_
_geom_angle_atom_site_label_1
_geom_angle_atom_site_label_2
_geom_angle_atom_site_label_3
_geom_angle
_geom_angle_site_symmetry_1
_geom_angle_site_symmetry_3
_geom_angle_publ_flag
P1 Ta1 P2 47.94(3) . . ?
P1 Ta1 P4 48.15(3) . . ?
P3 Ta1 P1 66.81(4) . . ?
P3 Ta1 P2 48.98(4) . . ?
P3 Ta1 P4 49.28(4) . . ?
P4 Ta1 P2 75.18(3) . . ?
C30 Ta1 P1 77.72(11) . . ?
C30 Ta1 P3 123.67(11) . . ?
C30 Ta1 P2 124.86(11) . . ?
C30 Ta1 P4 74.41(11) . . ?
C30 Ta1 C8 130.81(14) . . ?
C30 Ta1 C4 74.97(15) . . ?
C30 Ta1 C1 90.00(14) . . ?
C30 Ta1 C6 97.40(15) . . ?
C30 Ta1 C10 124.94(14) . . ?
C28 Ta1 P1 76.12(12) . . ?
C28 Ta1 P3 123.38(13) . . ?
C28 Ta1 P2 74.40(13) . . ?
C28 Ta1 P4 123.26(12) . . ?
C28 Ta1 C30 85.62(16) . . ?
C28 Ta1 C8 89.99(15) . . ?
C28 Ta1 C4 99.42(16) . . ?
C28 Ta1 C1 132.30(16) . . ?
C28 Ta1 C6 75.96(16) . . ?
C28 Ta1 C10 124.69(15) . . ?
C8 Ta1 P1 147.78(9) . . ?
C8 Ta1 P3 99.23(10) . . ?
C8 Ta1 P2 100.57(10) . . ?
C8 Ta1 P4 142.22(10) . . ?
C4 Ta1 P1 152.59(10) . . ?
C4 Ta1 P3 132.38(10) . . ?
C4 Ta1 P2 157.65(11) . . ?
C4 Ta1 P4 124.12(11) . . ?
C4 Ta1 C8 57.50(14) . . ?
C4 Ta1 C6 34.00(14) . . ?
C1 Ta1 P1 148.55(11) . . ?
C1 Ta1 P3 98.15(11) . . ?
C1 Ta1 P2 140.45(10) . . ?
C1 Ta1 P4 100.80(11) . . ?
C1 Ta1 C8 58.45(13) . . ?
C1 Ta1 C4 34.54(15) . . ?
C1 Ta1 C6 57.55(15) . . ?
C6 Ta1 P1 151.94(11) . . ?
C6 Ta1 P3 133.53(10) . . ?
C6 Ta1 P2 125.04(10) . . ?
C6 Ta1 P4 157.38(11) . . ?
C6 Ta1 C8 34.82(14) . . ?
C10 Ta1 P1 146.85(10) . . ?
C10 Ta1 P3 80.06(10) . . ?
C10 Ta1 P2 108.30(10) . . ?
C10 Ta1 P4 109.91(10) . . ?
C10 Ta1 C8 34.71(14) . . ?
C10 Ta1 C4 57.06(14) . . ?
C10 Ta1 C1 35.02(13) . . ?
C10 Ta1 C6 57.15(14) . . ?
C32 As02 P1 96.01(13) . . ?
C32 As02 C44 101.5(2) . . ?
C44 As02 P1 97.33(15) . . ?
As02 P1 Ta1 118.00(5) . . ?
P2 P1 Ta1 66.85(4) . . ?
P2 P1 As02 129.91(6) . . ?
P2 P1 P4 97.70(6) . . ?
P4 P1 Ta1 66.42(4) . . ?
P4 P1 As02 131.15(6) . . ?
O6 Al1 O2 108.8(3) . . ?
O6 Al1 O5 110.7(2) . . ?
O8 Al1 O6 109.88(16) . . ?
O8 Al1 O2 102.1(3) . . ?
O8 Al1 O5 116.9(3) . . ?
O2 Al1 O5 107.8(5) . . ?
O3 Al1 O6 103.7(4) . . ?
O3 Al1 O8 96.2(4) . . ?
O7 Al1 O6 116.1(4) . . ?
O7 Al1 O8 117.4(5) . . ?
O7 Al1 O3 110.8(8) . . ?
P2 P3 Ta1 67.26(4) . . ?
P2 P3 P4 95.91(6) . . ?
P4 P3 Ta1 66.79(4) . . ?
P1 P2 Ta1 65.21(4) . . ?
P1 P2 P3 83.18(6) . . ?
P3 P2 Ta1 63.76(4) . . ?
P1 P4 Ta1 65.42(4) . . ?
P1 P4 P3 82.94(6) . . ?
P3 P4 Ta1 63.93(4) . . ?
C56 O6 Al1 150.7(3) . . ?
C57 O8 Al1 149.5(3) . . ?
C2 O2 Al1 147.4(6) . . ?
C29 O5 Al1 151.3(9) . . ?
C26 C20 C22 108.9(4) . . ?
C26 C20 C24 109.9(3) . . ?
C8 C20 C26 111.1(3) . . ?
C8 C20 C22 106.6(3) . . ?
C8 C20 C24 112.2(3) . . ?
C24 C20 C22 108.0(4) . . ?
C20 C26 H26A 109.5 . . ?
C20 C26 H26B 109.5 . . ?
C20 C26 H26C 109.5 . . ?
H26A C26 H26B 109.5 . . ?
H26A C26 H26C 109.5 . . ?
H26B C26 H26C 109.5 . . ?
O6 C56 C15 111.1(4) . . ?
O6 C56 C31 109.9(4) . . ?
O6 C56 C17 108.4(3) . . ?
C15 C56 C31 109.2(4) . . ?
C15 C56 C17 109.5(4) . . ?
C17 C56 C31 108.6(4) . . ?
O4 C30 Ta1 178.8(4) . . ?
O1 C28 Ta1 178.4(4) . . ?
C20 C8 Ta1 129.8(3) . . ?
C6 C8 Ta1 72.2(2) . . ?
C6 C8 C20 126.4(4) . . ?
C10 C8 Ta1 71.2(2) . . ?
C10 C8 C20 127.1(4) . . ?
C10 C8 C6 105.6(3) . . ?
Ta1 C4 H4 120.9 . . ?
C1 C4 Ta1 72.5(2) . . ?
C1 C4 H4 125.3 . . ?
C6 C4 Ta1 73.0(2) . . ?
C6 C4 H4 125.3 . . ?
C6 C4 C1 109.5(4) . . ?
O8 C57 C19 107.0(4) . . ?
O8 C57 C39 108.8(5) . . ?
O8 C57 C21 113.1(4) . . ?
O8 C57 C19A 108.3(16) . . ?
O8 C57 C39A 116.8(10) . . ?
O8 C57 C21A 108.3(13) . . ?
C19 C57 C39 107.2(5) . . ?
C21 C57 C19 109.2(5) . . ?
C21 C57 C39 111.3(6) . . ?
C19A C57 C39A 104(2) . . ?
C19A C57 C21A 108(2) . . ?
C39A C57 C21A 111.3(19) . . ?
C4 C1 Ta1 72.9(2) . . ?
C4 C1 C10 105.8(4) . . ?
C4 C1 C12 126.4(4) . . ?
C10 C1 Ta1 71.6(2) . . ?
C10 C1 C12 126.5(4) . . ?
C12 C1 Ta1 130.3(3) . . ?
Ta1 C6 H6 120.3 . . ?
C8 C6 Ta1 72.9(2) . . ?
C8 C6 H6 125.5 . . ?
C4 C6 Ta1 73.0(2) . . ?
C4 C6 C8 108.9(4) . . ?
C4 C6 H6 125.5 . . ?
O5 C29 C35 111.5(13) . . ?
O5 C29 C37 115.4(14) . . ?
O5 C29 C41 107.6(12) . . ?
C35 C29 C41 107.1(13) . . ?
C37 C29 C35 104.6(11) . . ?
C37 C29 C41 110.3(14) . . ?
Ta1 C10 H10 119.3 . . ?
C8 C10 Ta1 74.1(2) . . ?
C8 C10 C1 110.2(4) . . ?
C8 C10 H10 124.9 . . ?
C1 C10 Ta1 73.4(2) . . ?
C1 C10 H10 124.9 . . ?
As02 C32 H32 110.1 . . ?
C34 C32 As02 109.7(3) . . ?
C34 C32 H32 110.1 . . ?
C34 C32 C42 110.0(4) . . ?
C42 C32 As02 106.8(3) . . ?
C42 C32 H32 110.1 . . ?
F6 C15 C56 108.7(4) . . ?
F20 C15 F6 108.4(5) . . ?
F20 C15 F28 110.1(6) . . ?
F20 C15 C56 109.7(4) . . ?
F28 C15 F6 105.6(5) . . ?
F28 C15 C56 114.1(5) . . ?
F6A C15 C56 120.7(12) . . ?
F6A C15 F28A 106(3) . . ?
F6A C15 F20A 98(2) . . ?
F28A C15 C56 117(3) . . ?
F28A C15 F20A 99.8(19) . . ?
F20A C15 C56 112.1(11) . . ?
C32 C34 H34A 109.5 . . ?
C32 C34 H34B 109.5 . . ?
C32 C34 C36 110.8(4) . . ?
H34A C34 H34B 108.1 . . ?
C36 C34 H34A 109.5 . . ?
C36 C34 H34B 109.5 . . ?
F8 C31 F26 105.0(6) . . ?
F8 C31 C56 113.8(6) . . ?
F26 C31 C56 111.8(4) . . ?
F38 C31 F8 108.4(6) . . ?
F38 C31 F26 105.3(5) . . ?
F38 C31 C56 111.9(4) . . ?
F26A C31 C56 107.4(11) . . ?
F26A C31 F8A 127(4) . . ?
F26A C31 F38A 109(2) . . ?
F8A C31 C56 111(4) . . ?
F8A C31 F38A 98(3) . . ?
F38A C31 C56 101.2(9) . . ?
C20 C22 H22A 109.5 . . ?
C20 C22 H22B 109.5 . . ?
C20 C22 H22C 109.5 . . ?
H22A C22 H22B 109.5 . . ?
H22A C22 H22C 109.5 . . ?
H22B C22 H22C 109.5 . . ?
O2 C2 C33 114.3(6) . . ?
O2 C2 C9 111.3(5) . . ?
O2 C2 C5 107.2(5) . . ?
C33 C2 C5 104.9(9) . . ?
C9 C2 C33 109.1(9) . . ?
C9 C2 C5 109.8(7) . . ?
C32 C42 H42A 109.5 . . ?
C32 C42 H42B 109.5 . . ?
H42A C42 H42B 108.1 . . ?
C40 C42 C32 110.7(4) . . ?
C40 C42 H42A 109.5 . . ?
C40 C42 H42B 109.5 . . ?
C34 C36 H36A 109.6 . . ?
C34 C36 H36B 109.6 . . ?
H36A C36 H36B 108.1 . . ?
C38 C36 C34 110.4(4) . . ?
C38 C36 H36A 109.6 . . ?
C38 C36 H36B 109.6 . . ?
C1 C12 C14 105.7(4) . . ?
C16 C12 C1 111.2(4) . . ?
C16 C12 C14 109.3(4) . . ?
C16 C12 C18 109.4(5) . . ?
C18 C12 C1 111.7(4) . . ?
C18 C12 C14 109.5(4) . . ?
C20 C24 H24A 109.5 . . ?
C20 C24 H24B 109.5 . . ?
C20 C24 H24C 109.5 . . ?
H24A C24 H24B 109.5 . . ?
H24A C24 H24C 109.5 . . ?
H24B C24 H24C 109.5 . . ?
C12 C14 H14A 109.5 . . ?
C12 C14 H14B 109.5 . . ?
C12 C14 H14C 109.5 . . ?
H14A C14 H14B 109.5 . . ?
H14A C14 H14C 109.5 . . ?
H14B C14 H14C 109.5 . . ?
F1 C33 F4 101.0(15) . . ?
F1 C33 C2 107.7(14) . . ?
F4 C33 C2 108.3(15) . . ?
F14 C33 F1 106.0(17) . . ?
F14 C33 F4 109.2(17) . . ?
F14 C33 C2 122.4(14) . . ?
As02 C44 H44 105.8 . . ?
C46 C44 As02 117.7(3) . . ?
C46 C44 H44 105.8 . . ?
C46 C44 C54 113.1(5) . . ?
C54 C44 As02 107.7(3) . . ?
C54 C44 H44 105.8 . . ?
F18 C17 F22 107.8(5) . . ?
F18 C17 F46 106.9(5) . . ?
F18 C17 C56 111.3(4) . . ?
F22 C17 C56 111.6(4) . . ?
F46 C17 F22 107.1(5) . . ?
F46 C17 C56 111.9(4) . . ?
F18A C17 C56 111.4(19) . . ?
F18A C17 F22A 108(2) . . ?
F46A C17 C56 105.7(15) . . ?
F46A C17 F18A 116(2) . . ?
F46A C17 F22A 105(2) . . ?
F22A C17 C56 110(2) . . ?
C12 C16 H16A 109.5 . . ?
C12 C16 H16B 109.5 . . ?
C12 C16 H16C 109.5 . . ?
H16A C16 H16B 109.5 . . ?
H16A C16 H16C 109.5 . . ?
H16B C16 H16C 109.5 . . ?
C44 C46 H46A 109.8 . . ?
C44 C46 H46B 109.8 . . ?
C44 C46 C48 109.5(5) . . ?
H46A C46 H46B 108.2 . . ?
C48 C46 H46A 109.8 . . ?
C48 C46 H46B 109.8 . . ?
C36 C38 H38A 109.5 . . ?
C36 C38 H38B 109.5 . . ?
H38A C38 H38B 108.1 . . ?
C40 C38 C36 110.6(4) . . ?
C40 C38 H38A 109.5 . . ?
C40 C38 H38B 109.5 . . ?
F12 C35 F44 99.5(11) . . ?
F12 C35 C29 114.1(13) . . ?
F44 C35 C29 112.8(13) . . ?
F31 C35 F12 110.6(11) . . ?
F31 C35 F44 110.5(12) . . ?
F31 C35 C29 109.2(10) . . ?
F16 C9 C2 108.2(12) . . ?
F34 C9 F16 114.1(16) . . ?
F34 C9 F29 109.5(15) . . ?
F34 C9 C2 111.7(10) . . ?
F29 C9 F16 103.8(10) . . ?
F29 C9 C2 109.2(12) . . ?
C42 C40 H40A 109.4 . . ?
C42 C40 H40B 109.4 . . ?
C38 C40 C42 111.3(4) . . ?
C38 C40 H40A 109.4 . . ?
C38 C40 H40B 109.4 . . ?
H40A C40 H40B 108.0 . . ?
C44 C54 H54A 109.7 . . ?
C44 C54 H54B 109.7 . . ?
H54A C54 H54B 108.2 . . ?
C52 C54 C44 109.8(5) . . ?
C52 C54 H54A 109.7 . . ?
C52 C54 H54B 109.7 . . ?
F24 C37 F42 103.3(12) . . ?
F24 C37 F48 109.0(15) . . ?
F24 C37 C29 117.9(13) . . ?
F42 C37 F48 106.4(13) . . ?
F42 C37 C29 115.1(14) . . ?
F48 C37 C29 104.6(13) . . ?
C12 C18 H18A 109.5 . . ?
C12 C18 H18B 109.5 . . ?
C12 C18 H18C 109.5 . . ?
H18A C18 H18B 109.5 . . ?
H18A C18 H18C 109.5 . . ?
H18B C18 H18C 109.5 . . ?
F30 C19 F40 107.5(8) . . ?
F30 C19 F2 106.9(7) . . ?
F30 C19 C57 113.4(6) . . ?
F40 C19 C57 111.3(8) . . ?
F2 C19 F40 109.2(8) . . ?
F2 C19 C57 108.3(6) . . ?
F36 C39 C57 110.3(9) . . ?
F7 C39 F36 108.4(9) . . ?
F7 C39 C57 109.9(6) . . ?
F17 C39 F36 111.6(9) . . ?
F17 C39 F7 109.2(8) . . ?
F17 C39 C57 107.5(7) . . ?
C46 C48 H48A 109.4 . . ?
C46 C48 H48B 109.4 . . ?
H48A C48 H48B 108.0 . . ?
C50 C48 C46 111.2(5) . . ?
C50 C48 H48A 109.4 . . ?
C50 C48 H48B 109.4 . . ?
F52 C5 F33 106.0(9) . . ?
F52 C5 C2 107.1(10) . . ?
F54 C5 F52 113.7(11) . . ?
F54 C5 F33 104.9(10) . . ?
F54 C5 C2 113.8(9) . . ?
F33 C5 C2 111.1(7) . . ?
F32 C41 F15 107.4(9) . . ?
F32 C41 C29 113.8(10) . . ?
F50 C41 F32 107.8(9) . . ?
F50 C41 F15 106.8(7) . . ?
F50 C41 C29 110.3(10) . . ?
F15 C41 C29 110.4(9) . . ?
F10 C21 F56 109.9(7) . . ?
F10 C21 F35 106.0(6) . . ?
F10 C21 C57 115.5(5) . . ?
F56 C21 F35 106.0(6) . . ?
F56 C21 C57 111.0(6) . . ?
F35 C21 C57 107.8(7) . . ?
C48 C50 H50A 109.1 . . ?
C48 C50 H50B 109.1 . . ?
H50A C50 H50B 107.9 . . ?
C52 C50 C48 112.3(6) . . ?
C52 C50 H50A 109.1 . . ?
C52 C50 H50B 109.1 . . ?
C54 C52 H52A 109.2 . . ?
C54 C52 H52B 109.2 . . ?
C50 C52 C54 111.9(6) . . ?
C50 C52 H52A 109.2 . . ?
C50 C52 H52B 109.2 . . ?
H52A C52 H52B 107.9 . . ?
C43 O3 Al1 149.0(14) . . ?
O3 C43 C11 107(2) . . ?
O3 C43 C45 101(3) . . ?
O3 C43 C23 108(3) . . ?
C11 C43 C45 124(4) . . ?
C23 C43 C11 114(3) . . ?
C23 C43 C45 102(2) . . ?
F9 C11 F5 140(4) . . ?
F9 C11 F11 104(3) . . ?
F9 C11 C43 99(3) . . ?
F5 C11 F11 100(3) . . ?
F5 C11 C43 102(3) . . ?
F11 C11 C43 112(2) . . ?
F37 C45 C43 93(3) . . ?
F39 C45 F37 111(3) . . ?
F39 C45 C43 99(3) . . ?
F41 C45 F37 113(4) . . ?
F41 C45 F39 110(4) . . ?
F41 C45 C43 128(4) . . ?
F19 C23 C43 107(3) . . ?
F21 C23 F19 109(2) . . ?
F21 C23 F43 109.5(18) . . ?
F21 C23 C43 112(2) . . ?
F43 C23 F19 106.9(19) . . ?
F43 C23 C43 112(2) . . ?
C47 O7 Al1 146.2(12) . . ?
O7 C47 C3 100.8(16) . . ?
O7 C47 C49 104.6(13) . . ?
O7 C47 C25 112.8(13) . . ?
C49 C47 C3 111.4(19) . . ?
C25 C47 C3 113(2) . . ?
C25 C47 C49 113.4(17) . . ?
F45 C3 F23 123(4) . . ?
F45 C3 F47 108(3) . . ?
F45 C3 C47 115(3) . . ?
F23 C3 F47 99(3) . . ?
F23 C3 C47 113(4) . . ?
F47 C3 C47 91(2) . . ?
F3 C49 F49 94(3) . . ?
F3 C49 F13 117(2) . . ?
F3 C49 C47 114(3) . . ?
F49 C49 C47 108.1(17) . . ?
F13 C49 F49 108(2) . . ?
F13 C49 C47 113(2) . . ?
F51 C25 F25 100(2) . . ?
F51 C25 C47 111.0(19) . . ?
F53 C25 F25 111(2) . . ?
F53 C25 F51 116(2) . . ?
F53 C25 C47 111.8(17) . . ?
C47 C25 F25 106(2) . . ?
C57 C19A F2A 101(3) . . ?
F30A C19A C57 123(4) . . ?
F30A C19A F40A 117(4) . . ?
F30A C19A F2A 106(3) . . ?
F40A C19A C57 114(4) . . ?
F40A C19A F2A 87(3) . . ?
F36A C39A C57 105(3) . . ?
F7A C39A C57 110(2) . . ?
F7A C39A F36A 103(3) . . ?
F17A C39A C57 112(2) . . ?
F17A C39A F36A 116(3) . . ?
F17A C39A F7A 109(3) . . ?
F10 C21A C57 100(3) . . ?
F10 C21A F35A 97(3) . . ?
F56A C21A F10 116(4) . . ?
F56A C21A C57 118(3) . . ?
F56A C21A F35A 123(4) . . ?
F35A C21A C57 99(3) . . ?

loop_
_geom_bond_atom_site_label_1
_geom_bond_atom_site_label_2
_geom_bond_distance
_geom_bond_site_symmetry_2
_geom_bond_publ_flag
Ta1 P1 2.6184(11) . ?
Ta1 P3 2.5793(11) . ?
Ta1 P2 2.6521(11) . ?
Ta1 P4 2.6389(11) . ?
Ta1 C30 2.131(4) . ?
Ta1 C28 2.090(4) . ?
Ta1 C8 2.406(4) . ?
Ta1 C4 2.396(4) . ?
Ta1 C1 2.392(4) . ?
Ta1 C6 2.397(4) . ?
Ta1 C10 2.369(4) . ?
As02 P1 2.3484(12) . ?
As02 C32 1.976(4) . ?
As02 C44 1.994(5) . ?
P1 P2 2.1415(15) . ?
P1 P4 2.1449(15) . ?
Al1 O6 1.720(3) . ?
Al1 O8 1.711(3) . ?
Al1 O2 1.720(5) . ?
Al1 O5 1.724(5) . ?
Al1 O3 1.702(9) . ?
Al1 O7 1.698(10) . ?
P3 P2 2.1696(16) . ?
P3 P4 2.1763(16) . ?
F1 C33 1.36(2) . ?
F4 C33 1.39(3) . ?
F6 C15 1.348(7) . ?
F8 C31 1.334(10) . ?
F10 C21 1.313(8) . ?
F10 C21A 1.36(4) . ?
O6 C56 1.341(5) . ?
O8 C57 1.346(5) . ?
O4 C30 1.102(5) . ?
F12 C35 1.373(19) . ?
F14 C33 1.29(2) . ?
F16 C9 1.45(2) . ?
F18 C17 1.313(8) . ?
F20 C15 1.308(7) . ?
F22 C17 1.345(7) . ?
F24 C37 1.29(2) . ?
F26 C31 1.350(7) . ?
O1 C28 1.147(5) . ?
F28 C15 1.315(9) . ?
F30 C19 1.300(9) . ?
F32 C41 1.324(11) . ?
F34 C9 1.25(2) . ?
F36 C39 1.351(15) . ?
F38 C31 1.328(6) . ?
F40 C19 1.363(12) . ?
F42 C37 1.306(18) . ?
F44 C35 1.398(16) . ?
F46 C17 1.318(7) . ?
F48 C37 1.322(12) . ?
F50 C41 1.313(11) . ?
F52 C5 1.315(17) . ?
F54 C5 1.298(13) . ?
F56 C21 1.320(10) . ?
F7 C39 1.349(10) . ?
O2 C2 1.353(6) . ?
F29 C9 1.347(17) . ?
F15 C41 1.335(11) . ?
O5 C29 1.33(2) . ?
F31 C35 1.321(14) . ?
C20 C26 1.525(6) . ?
C20 C8 1.521(5) . ?
C20 C22 1.545(6) . ?
C20 C24 1.526(6) . ?
C26 H26A 0.9800 . ?
C26 H26B 0.9800 . ?
C26 H26C 0.9800 . ?
F2 C19 1.351(9) . ?
F33 C5 1.332(13) . ?
C56 C15 1.539(7) . ?
C56 C31 1.554(6) . ?
C56 C17 1.554(6) . ?
F17 C39 1.329(10) . ?
C8 C6 1.437(6) . ?
C8 C10 1.425(6) . ?
F35 C21 1.385(11) . ?
C4 H4 0.9500 . ?
C4 C1 1.421(6) . ?
C4 C6 1.401(6) . ?
C57 C19 1.562(9) . ?
C57 C39 1.575(10) . ?
C57 C21 1.525(8) . ?
C57 C19A 1.43(4) . ?
C57 C39A 1.56(3) . ?
C57 C21A 1.76(4) . ?
C1 C10 1.432(6) . ?
C1 C12 1.531(6) . ?
C6 H6 0.9500 . ?
C29 C35 1.572(14) . ?
C29 C37 1.50(3) . ?
C29 C41 1.58(2) . ?
C10 H10 0.9500 . ?
C32 H32 1.0000 . ?
C32 C34 1.531(6) . ?
C32 C42 1.533(6) . ?
C15 F6A 1.32(2) . ?
C15 F28A 1.33(5) . ?
C15 F20A 1.48(3) . ?
C34 H34A 0.9900 . ?
C34 H34B 0.9900 . ?
C34 C36 1.532(6) . ?
C31 F26A 1.15(3) . ?
C31 F8A 1.18(8) . ?
C31 F38A 1.47(3) . ?
C22 H22A 0.9800 . ?
C22 H22B 0.9800 . ?
C22 H22C 0.9800 . ?
C2 C33 1.55(2) . ?
C2 C9 1.521(16) . ?
C2 C5 1.578(13) . ?
C42 H42A 0.9900 . ?
C42 H42B 0.9900 . ?
C42 C40 1.527(7) . ?
C36 H36A 0.9900 . ?
C36 H36B 0.9900 . ?
C36 C38 1.519(6) . ?
C12 C14 1.540(7) . ?
C12 C16 1.520(7) . ?
C12 C18 1.525(7) . ?
C24 H24A 0.9800 . ?
C24 H24B 0.9800 . ?
C24 H24C 0.9800 . ?
C14 H14A 0.9800 . ?
C14 H14B 0.9800 . ?
C14 H14C 0.9800 . ?
C44 H44 1.0000 . ?
C44 C46 1.493(8) . ?
C44 C54 1.539(7) . ?
C17 F18A 1.34(5) . ?
C17 F46A 1.29(3) . ?
C17 F22A 1.36(3) . ?
C16 H16A 0.9800 . ?
C16 H16B 0.9800 . ?
C16 H16C 0.9800 . ?
C46 H46A 0.9900 . ?
C46 H46B 0.9900 . ?
C46 C48 1.547(7) . ?
C38 H38A 0.9900 . ?
C38 H38B 0.9900 . ?
C38 C40 1.513(7) . ?
C40 H40A 0.9900 . ?
C40 H40B 0.9900 . ?
C54 H54A 0.9900 . ?
C54 H54B 0.9900 . ?
C54 C52 1.517(8) . ?
C18 H18A 0.9800 . ?
C18 H18B 0.9800 . ?
C18 H18C 0.9800 . ?
C48 H48A 0.9900 . ?
C48 H48B 0.9900 . ?
C48 C50 1.505(10) . ?
C50 H50A 0.9900 . ?
C50 H50B 0.9900 . ?
C50 C52 1.504(12) . ?
C52 H52A 0.9900 . ?
C52 H52B 0.9900 . ?
F9 C11 1.19(5) . ?
F37 C45 1.41(5) . ?
F19 C23 1.34(2) . ?
F39 C45 1.38(5) . ?
F5 C11 1.22(4) . ?
F41 C45 1.26(3) . ?
F21 C23 1.30(3) . ?
F43 C23 1.32(3) . ?
O3 C43 1.45(5) . ?
F11 C11 1.35(3) . ?
C43 C11 1.537(19) . ?
C43 C45 1.80(7) . ?
C43 C23 1.53(5) . ?
F45 C3 1.23(5) . ?
F23 C3 1.23(6) . ?
F47 C3 1.50(5) . ?
F3 C49 1.21(5) . ?
F49 C49 1.39(4) . ?
F25 C25 1.49(4) . ?
F51 C25 1.33(2) . ?
O7 C47 1.390(17) . ?
F13 C49 1.32(3) . ?
F53 C25 1.27(3) . ?
C47 C3 1.62(4) . ?
C47 C49 1.60(3) . ?
C47 C25 1.48(3) . ?
F30A C19A 1.13(5) . ?
F36A C39A 1.35(2) . ?
F40A C19A 1.39(6) . ?
F56A C21A 1.04(5) . ?
F7A C39A 1.337(19) . ?
F2A C19A 1.53(5) . ?
F17A C39A 1.318(19) . ?
F35A C21A 1.47(5) . ?

loop_
_geom_torsion_atom_site_label_1
_geom_torsion_atom_site_label_2
_geom_torsion_atom_site_label_3
_geom_torsion_atom_site_label_4
_geom_torsion
_geom_torsion_site_symmetry_1
_geom_torsion_site_symmetry_2
_geom_torsion_site_symmetry_3
_geom_torsion_site_symmetry_4
_geom_torsion_publ_flag
Ta1 C8 C6 C4 64.6(3) . . . . ?
Ta1 C8 C10 C1 -65.1(3) . . . . ?
Ta1 C4 C1 C10 64.6(3) . . . . ?
Ta1 C4 C1 C12 -127.9(4) . . . . ?
Ta1 C4 C6 C8 -64.6(3) . . . . ?
Ta1 C1 C10 C8 65.5(3) . . . . ?
Ta1 C1 C12 C14 176.6(3) . . . . ?
Ta1 C1 C12 C16 58.1(5) . . . . ?
Ta1 C1 C12 C18 -64.4(6) . . . . ?
As02 C32 C34 C36 174.1(3) . . . . ?
As02 C32 C42 C40 -175.2(4) . . . . ?
As02 C44 C46 C48 177.3(4) . . . . ?
As02 C44 C54 C52 -172.4(4) . . . . ?
Al1 O6 C56 C15 54.4(8) . . . . ?
Al1 O6 C56 C31 -66.7(8) . . . . ?
Al1 O6 C56 C17 174.8(5) . . . . ?
Al1 O8 C57 C19 -127.1(7) . . . . ?
Al1 O8 C57 C39 117.5(7) . . . . ?
Al1 O8 C57 C21 -6.7(10) . . . . ?
Al1 O8 C57 C19A -151(2) . . . . ?
Al1 O8 C57 C39A 92.1(13) . . . . ?
Al1 O8 C57 C21A -35(2) . . . . ?
Al1 O2 C2 C33 37.5(15) . . . . ?
Al1 O2 C2 C9 -86.6(12) . . . . ?
Al1 O2 C2 C5 153.3(12) . . . . ?
Al1 O5 C29 C35 -66(2) . . . . ?
Al1 O5 C29 C37 54(2) . . . . ?
Al1 O5 C29 C41 177.2(10) . . . . ?
Al1 O3 C43 C11 177(2) . . . . ?
Al1 O3 C43 C45 -52(5) . . . . ?
Al1 O3 C43 C23 55(5) . . . . ?
Al1 O7 C47 C3 -59(3) . . . . ?
Al1 O7 C47 C49 -175(2) . . . . ?
Al1 O7 C47 C25 61(3) . . . . ?
O6 Al1 O8 C57 -169.0(7) . . . . ?
O6 Al1 O2 C2 -69.6(12) . . . . ?
O6 Al1 O5 C29 -44.6(18) . . . . ?
O6 Al1 O3 C43 85(4) . . . . ?
O6 Al1 O7 C47 35(2) . . . . ?
O6 C56 C15 F6 -76.0(5) . . . . ?
O6 C56 C15 F20 42.3(6) . . . . ?
O6 C56 C15 F28 166.4(5) . . . . ?
O6 C56 C15 F6A -35(2) . . . . ?
O6 C56 C15 F28A -165(2) . . . . ?
O6 C56 C15 F20A 80.1(14) . . . . ?
O6 C56 C31 F8 165.0(5) . . . . ?
O6 C56 C31 F26 -76.2(5) . . . . ?
O6 C56 C31 F38 41.7(6) . . . . ?
O6 C56 C31 F26A -32(2) . . . . ?
O6 C56 C31 F8A -174(4) . . . . ?
O6 C56 C31 F38A 82.4(11) . . . . ?
O6 C56 C17 F18 -74.6(6) . . . . ?
O6 C56 C17 F22 165.0(5) . . . . ?
O6 C56 C17 F46 44.9(6) . . . . ?
O6 C56 C17 F18A -42(2) . . . . ?
O6 C56 C17 F46A 85.6(19) . . . . ?
O6 C56 C17 F22A -161.2(19) . . . . ?
O8 Al1 O6 C56 4.8(7) . . . . ?
O8 Al1 O2 C2 174.3(11) . . . . ?
O8 Al1 O5 C29 82.3(17) . . . . ?
O8 Al1 O3 C43 -162(4) . . . . ?
O8 Al1 O7 C47 -98(2) . . . . ?
O8 C57 C19 F30 -43.0(7) . . . . ?
O8 C57 C19 F40 -164.4(7) . . . . ?
O8 C57 C19 F2 75.5(6) . . . . ?
O8 C57 C39 F36 -167.3(8) . . . . ?
O8 C57 C39 F7 73.2(7) . . . . ?
O8 C57 C39 F17 -45.5(7) . . . . ?
O8 C57 C21 F10 -161.1(6) . . . . ?
O8 C57 C21 F56 -35.1(9) . . . . ?
O8 C57 C21 F35 80.6(6) . . . . ?
O8 C57 C19A F30A -67(4) . . . . ?
O8 C57 C19A F40A 142(3) . . . . ?
O8 C57 C19A F2A 50(3) . . . . ?
O8 C57 C39A F36A 157(2) . . . . ?
O8 C57 C39A F7A 46(2) . . . . ?
O8 C57 C39A F17A -76(2) . . . . ?
O8 C57 C21A F10 164.8(19) . . . . ?
O8 C57 C21A F56A -69(4) . . . . ?
O8 C57 C21A F35A 66(3) . . . . ?
O2 Al1 O6 C56 -106.3(7) . . . . ?
O2 Al1 O8 C57 -53.5(8) . . . . ?
O2 Al1 O5 C29 -163.5(17) . . . . ?
O2 C2 C33 F1 64.6(14) . . . . ?
O2 C2 C33 F4 -43.9(16) . . . . ?
O2 C2 C33 F14 -172.3(14) . . . . ?
O2 C2 C9 F16 -167.1(9) . . . . ?
O2 C2 C9 F34 -40.7(16) . . . . ?
O2 C2 C9 F29 80.5(9) . . . . ?
O2 C2 C5 F52 73.1(8) . . . . ?
O2 C2 C5 F54 -160.4(8) . . . . ?
O2 C2 C5 F33 -42.2(10) . . . . ?
O5 Al1 O6 C56 135.4(7) . . . . ?
O5 Al1 O8 C57 63.8(8) . . . . ?
O5 Al1 O2 C2 50.6(12) . . . . ?
O5 C29 C35 F12 -73.2(16) . . . . ?
O5 C29 C35 F44 174.3(14) . . . . ?
O5 C29 C35 F31 51.0(16) . . . . ?
O5 C29 C37 F24 -83.1(13) . . . . ?
O5 C29 C37 F42 154.5(11) . . . . ?
O5 C29 C37 F48 38.1(18) . . . . ?
O5 C29 C41 F32 166.1(10) . . . . ?
O5 C29 C41 F50 44.8(13) . . . . ?
O5 C29 C41 F15 -73.1(14) . . . . ?
C20 C8 C6 Ta1 126.8(4) . . . . ?
C20 C8 C6 C4 -168.6(4) . . . . ?
C20 C8 C10 Ta1 -126.2(4) . . . . ?
C20 C8 C10 C1 168.8(4) . . . . ?
C26 C20 C8 Ta1 -67.3(4) . . . . ?
C26 C20 C8 C6 -164.2(4) . . . . ?
C26 C20 C8 C10 28.7(5) . . . . ?
C4 C1 C10 Ta1 -65.4(3) . . . . ?
C4 C1 C10 C8 0.1(4) . . . . ?
C4 C1 C12 C14 -85.0(5) . . . . ?
C4 C1 C12 C16 156.5(4) . . . . ?
C4 C1 C12 C18 34.0(7) . . . . ?
C1 C4 C6 Ta1 63.8(3) . . . . ?
C1 C4 C6 C8 -0.7(5) . . . . ?
C6 C8 C10 Ta1 64.6(3) . . . . ?
C6 C8 C10 C1 -0.5(4) . . . . ?
C6 C4 C1 Ta1 -64.1(3) . . . . ?
C6 C4 C1 C10 0.4(4) . . . . ?
C6 C4 C1 C12 168.0(4) . . . . ?
C10 C8 C6 Ta1 -63.8(3) . . . . ?
C10 C8 C6 C4 0.7(4) . . . . ?
C10 C1 C12 C14 80.1(6) . . . . ?
C10 C1 C12 C16 -38.4(6) . . . . ?
C10 C1 C12 C18 -160.9(5) . . . . ?
C32 C34 C36 C38 -57.6(5) . . . . ?
C32 C42 C40 C38 56.8(6) . . . . ?
C15 C56 C31 F8 42.9(6) . . . . ?
C15 C56 C31 F26 161.7(4) . . . . ?
C15 C56 C31 F38 -80.5(5) . . . . ?
C15 C56 C31 F26A -154(2) . . . . ?
C15 C56 C31 F8A 64(4) . . . . ?
C15 C56 C31 F38A -39.8(12) . . . . ?
C15 C56 C17 F18 46.8(6) . . . . ?
C15 C56 C17 F22 -73.6(6) . . . . ?
C15 C56 C17 F46 166.3(4) . . . . ?
C15 C56 C17 F18A 80(2) . . . . ?
C15 C56 C17 F46A -153.0(19) . . . . ?
C15 C56 C17 F22A -39.8(19) . . . . ?
C34 C32 C42 C40 -56.2(5) . . . . ?
C34 C36 C38 C40 57.3(6) . . . . ?
C31 C56 C15 F6 45.4(5) . . . . ?
C31 C56 C15 F20 163.8(5) . . . . ?
C31 C56 C15 F28 -72.1(6) . . . . ?
C31 C56 C15 F6A 87(2) . . . . ?
C31 C56 C15 F28A -44(2) . . . . ?
C31 C56 C15 F20A -158.4(14) . . . . ?
C31 C56 C17 F18 166.0(5) . . . . ?
C31 C56 C17 F22 45.5(6) . . . . ?
C31 C56 C17 F46 -74.5(5) . . . . ?
C31 C56 C17 F18A -161(2) . . . . ?
C31 C56 C17 F46A -33.9(19) . . . . ?
C31 C56 C17 F22A 79.4(19) . . . . ?
C22 C20 C8 Ta1 174.2(3) . . . . ?
C22 C20 C8 C6 77.3(5) . . . . ?
C22 C20 C8 C10 -89.9(5) . . . . ?
C42 C32 C34 C36 56.9(5) . . . . ?
C36 C38 C40 C42 -57.2(7) . . . . ?
C12 C1 C10 Ta1 127.0(4) . . . . ?
C12 C1 C10 C8 -167.5(4) . . . . ?
C24 C20 C8 Ta1 56.1(5) . . . . ?
C24 C20 C8 C6 -40.8(5) . . . . ?
C24 C20 C8 C10 152.1(4) . . . . ?
C33 C2 C9 F16 65.9(14) . . . . ?
C33 C2 C9 F34 -167.7(15) . . . . ?
C33 C2 C9 F29 -46.4(10) . . . . ?
C33 C2 C5 F52 -165.0(9) . . . . ?
C33 C2 C5 F54 -38.5(12) . . . . ?
C33 C2 C5 F33 79.7(11) . . . . ?
C44 C46 C48 C50 55.2(8) . . . . ?
C44 C54 C52 C50 -53.7(7) . . . . ?
C17 C56 C15 F6 164.2(4) . . . . ?
C17 C56 C15 F20 -77.4(6) . . . . ?
C17 C56 C15 F28 46.7(6) . . . . ?
C17 C56 C15 F6A -154(2) . . . . ?
C17 C56 C15 F28A 75(2) . . . . ?
C17 C56 C15 F20A -39.6(14) . . . . ?
C17 C56 C31 F8 -76.5(6) . . . . ?
C17 C56 C31 F26 42.3(6) . . . . ?
C17 C56 C31 F38 160.2(5) . . . . ?
C17 C56 C31 F26A 87(2) . . . . ?
C17 C56 C31 F8A -56(4) . . . . ?
C17 C56 C31 F38A -159.1(11) . . . . ?
C46 C44 C54 C52 55.8(6) . . . . ?
C46 C48 C50 C52 -55.4(8) . . . . ?
C35 C29 C37 F24 39.8(19) . . . . ?
C35 C29 C37 F42 -82.6(15) . . . . ?
C35 C29 C37 F48 161.1(13) . . . . ?
C35 C29 C41 F32 46.1(15) . . . . ?
C35 C29 C41 F50 -75.3(15) . . . . ?
C35 C29 C41 F15 166.9(10) . . . . ?
C9 C2 C33 F1 -170.2(12) . . . . ?
C9 C2 C33 F4 81.4(13) . . . . ?
C9 C2 C33 F14 -47.1(19) . . . . ?
C9 C2 C5 F52 -47.9(9) . . . . ?
C9 C2 C5 F54 78.6(11) . . . . ?
C9 C2 C5 F33 -163.3(9) . . . . ?
C54 C44 C46 C48 -56.1(6) . . . . ?
C37 C29 C35 F12 161.4(12) . . . . ?
C37 C29 C35 F44 48.9(18) . . . . ?
C37 C29 C35 F31 -74.4(15) . . . . ?
C37 C29 C41 F32 -67.2(13) . . . . ?
C37 C29 C41 F50 171.5(9) . . . . ?
C37 C29 C41 F15 53.6(15) . . . . ?
C19 C57 C39 F36 77.3(9) . . . . ?
C19 C57 C39 F7 -42.2(8) . . . . ?
C19 C57 C39 F17 -160.9(6) . . . . ?
C19 C57 C21 F10 -41.9(9) . . . . ?
C19 C57 C21 F56 84.0(8) . . . . ?
C19 C57 C21 F35 -160.3(5) . . . . ?
C39 C57 C19 F30 73.5(7) . . . . ?
C39 C57 C19 F40 -47.9(9) . . . . ?
C39 C57 C19 F2 -168.0(6) . . . . ?
C39 C57 C21 F10 76.1(9) . . . . ?
C39 C57 C21 F56 -157.9(7) . . . . ?
C39 C57 C21 F35 -42.2(7) . . . . ?
C48 C50 C52 C54 55.2(8) . . . . ?
C5 C2 C33 F1 -52.6(13) . . . . ?
C5 C2 C33 F4 -161.1(12) . . . . ?
C5 C2 C33 F14 70.5(18) . . . . ?
C5 C2 C9 F16 -48.6(13) . . . . ?
C5 C2 C9 F34 77.9(15) . . . . ?
C5 C2 C9 F29 -160.9(8) . . . . ?
C41 C29 C35 F12 44.3(17) . . . . ?
C41 C29 C35 F44 -68.2(16) . . . . ?
C41 C29 C35 F31 168.6(12) . . . . ?
C41 C29 C37 F24 154.7(12) . . . . ?
C41 C29 C37 F42 32.3(15) . . . . ?
C41 C29 C37 F48 -84.1(17) . . . . ?
C21 C57 C19 F30 -165.8(6) . . . . ?
C21 C57 C19 F40 72.7(8) . . . . ?
C21 C57 C19 F2 -47.4(7) . . . . ?
C21 C57 C39 F36 -42.1(10) . . . . ?
C21 C57 C39 F7 -161.5(6) . . . . ?
C21 C57 C39 F17 79.8(8) . . . . ?
O3 Al1 O6 C56 106.7(8) . . . . ?
O3 Al1 O8 C57 84.0(8) . . . . ?
O3 Al1 O7 C47 153(2) . . . . ?
O3 C43 C11 F9 -69(4) . . . . ?
O3 C43 C11 F5 146(4) . . . . ?
O3 C43 C11 F11 40(4) . . . . ?
O3 C43 C45 F37 -69(3) . . . . ?
O3 C43 C45 F39 179(2) . . . . ?
O3 C43 C45 F41 54(5) . . . . ?
O3 C43 C23 F19 162(2) . . . . ?
O3 C43 C23 F21 42(3) . . . . ?
O3 C43 C23 F43 -81(3) . . . . ?
C11 C43 C45 F37 50(4) . . . . ?
C11 C43 C45 F39 -62(4) . . . . ?
C11 C43 C45 F41 173(4) . . . . ?
C11 C43 C23 F19 44(4) . . . . ?
C11 C43 C23 F21 -76(4) . . . . ?
C11 C43 C23 F43 160(3) . . . . ?
C45 C43 C11 F9 175(4) . . . . ?
C45 C43 C11 F5 30(5) . . . . ?
C45 C43 C11 F11 -76(4) . . . . ?
C45 C43 C23 F19 -92(3) . . . . ?
C45 C43 C23 F21 148(2) . . . . ?
C45 C43 C23 F43 25(3) . . . . ?
C23 C43 C11 F9 50(4) . . . . ?
C23 C43 C11 F5 -95(4) . . . . ?
C23 C43 C11 F11 159(3) . . . . ?
C23 C43 C45 F37 -180(3) . . . . ?
C23 C43 C45 F39 68(3) . . . . ?
C23 C43 C45 F41 -57(5) . . . . ?
O7 Al1 O6 C56 -131.5(10) . . . . ?
O7 Al1 O8 C57 -33.4(10) . . . . ?
O7 Al1 O3 C43 -40(4) . . . . ?
O7 C47 C3 F45 97(3) . . . . ?
O7 C47 C3 F23 -52(3) . . . . ?
O7 C47 C3 F47 -152(2) . . . . ?
O7 C47 C49 F3 -153(3) . . . . ?
O7 C47 C49 F49 -50(3) . . . . ?
O7 C47 C49 F13 69(2) . . . . ?
O7 C47 C25 F25 76(2) . . . . ?
O7 C47 C25 F51 -176(2) . . . . ?
O7 C47 C25 F53 -45(2) . . . . ?
C3 C47 C49 F3 99(3) . . . . ?
C3 C47 C49 F49 -158(3) . . . . ?
C3 C47 C49 F13 -39(2) . . . . ?
C3 C47 C25 F25 -170(2) . . . . ?
C3 C47 C25 F51 -63(3) . . . . ?
C3 C47 C25 F53 68(2) . . . . ?
C49 C47 C3 F45 -152(3) . . . . ?
C49 C47 C3 F23 59(3) . . . . ?
C49 C47 C3 F47 -41(3) . . . . ?
C49 C47 C25 F25 -43(2) . . . . ?
C49 C47 C25 F51 65(3) . . . . ?
C49 C47 C25 F53 -163.8(17) . . . . ?
C25 C47 C3 F45 -23(3) . . . . ?
C25 C47 C3 F23 -172(2) . . . . ?
C25 C47 C3 F47 88(3) . . . . ?
C25 C47 C49 F3 -30(3) . . . . ?
C25 C47 C49 F49 73(3) . . . . ?
C25 C47 C49 F13 -167.3(17) . . . . ?
C19A C57 C39A F36A 38(3) . . . . ?
C19A C57 C39A F7A -73(3) . . . . ?
C19A C57 C39A F17A 165(2) . . . . ?
C19A C57 C21A F10 -78(3) . . . . ?
C19A C57 C21A F56A 48(4) . . . . ?
C19A C57 C21A F35A -177(3) . . . . ?
C39A C57 C19A F30A 58(4) . . . . ?
C39A C57 C19A F40A -93(4) . . . . ?
C39A C57 C19A F2A 175(2) . . . . ?
C39A C57 C21A F10 35(3) . . . . ?
C39A C57 C21A F56A 161(3) . . . . ?
C39A C57 C21A F35A -64(3) . . . . ?
C21A C57 C19A F30A 176(4) . . . . ?
C21A C57 C19A F40A 25(4) . . . . ?
C21A C57 C19A F2A -66(3) . . . . ?
C21A C57 C39A F36A -78(3) . . . . ?
C21A C57 C39A F7A 171(2) . . . . ?
C21A C57 C39A F17A 49(3) . . . . ?

loop_
_exptl_oxdiff_crystal_face_indexfrac_h
_exptl_oxdiff_crystal_face_indexfrac_k
_exptl_oxdiff_crystal_face_indexfrac_l
_exptl_oxdiff_crystal_face_x
_exptl_oxdiff_crystal_face_y
_exptl_oxdiff_crystal_face_z
0.1137 9.4471 1.7694 0.1029 0.4260 0.8989
-6.3195 -4.0281 -4.5211 -0.2324 -0.9695 0.0780
-5.6783 -5.7428 -4.4448 -0.2312 -0.9637 -0.1338
-1.1445 -9.4285 -2.3852 -0.1337 -0.5547 -0.8213
1.2701 -9.1231 -0.8798 -0.0578 -0.2380 -0.9695
2.9805 -8.1281 0.3267 0.0041 0.0202 -0.9998
4.6187 -6.3569 1.6296 0.0720 0.3032 -0.9502
6.7101 -0.2515 3.9852 0.1991 0.8321 -0.5177
-1.4898 0.9661 12.8565 0.9540 -0.2823 0.1013
-2.4492 7.9220 -3.5364 -0.2445 0.0728 0.9669
0.1928 -3.5539 11.6935 0.8580 -0.2541 -0.4464
2.5260 -4.4393 -10.8870 -0.8158 0.2411 -0.5257
-0.3281 5.2683 12.3973 0.8935 0.0707 0.4434
1.6597 -0.0888 13.6489 0.9714 0.0766 -0.2249
-0.5780 -3.0933 -13.7353 -0.9842 -0.0778 -0.1590
1.2196 8.7657 7.5200 0.5082 0.4826 0.7133
-3.0074 8.1042 -0.3749 -0.0071 -0.0244 0.9997
6.2440 -1.5722 -2.6711 -0.2758 0.7780 -0.5646
0.0062 7.2341 -6.8858 -0.5202 0.3988 0.7552
-3.8391 -1.9786 9.1738 0.7255 -0.6882 0.0043
-0.5076 -7.4021 6.4157 0.4932 -0.4677 -0.7335
1.3391 -1.7059 -12.9881 -0.9596 0.2302 -0.1619
-1.0186 0.7565 13.1768 0.9714 -0.2330 0.0459
-5.5820 -3.2039 -9.4312 -0.6021 -0.7853 0.1439
-2.6775 -8.3209 -7.6804 -0.5011 -0.6528 -0.5681

loop_
_smtbx_masks_void_nr
_smtbx_masks_void_average_x
_smtbx_masks_void_average_y
_smtbx_masks_void_average_z
_smtbx_masks_void_volume
_smtbx_masks_void_count_electrons
_smtbx_masks_void_content
1 0.500 0.000 0.500 224.1 47.6 '0.8 C6H4F2'
